data_4118747
loop_
_publ_author_name
'Yusuke Mitsushige'
'Shigeru Yamaguchi'
'Byung Sun Lee'
'Young Mo Sung'
'Susanne Kuhri'
'Christoph A. Schierl'
'Dirk M. Guldi'
'Dongho Kim'
'Yutaka Matsuo'

_publ_section_title
;
 Synthesis of Thieno-Bridged Porphyrins: Changing the Antiaromatic
 Contribution by the Direction of the Thiophene Ring
;
_journal_name_full 'Journal of the American Chemical Society'
_journal_page_first 16540
_journal_page_last 16543
_journal_paper_doi 10.1021/ja3082999
_journal_volume 134
_journal_year 2012
_chemical_formula_sum 'C68 H58 N5 O2 S Zn'
_chemical_formula_weight 1074.62
_chemical_name_systematic
; 
 ? 
;
_space_group_IT_number 2
_symmetry_cell_setting triclinic
_symmetry_space_group_name_Hall '-P 1'
_symmetry_space_group_name_H-M 'P -1'
_atom_sites_solution_hydrogens geom
_atom_sites_solution_primary direct
_atom_sites_solution_secondary difmap
_audit_creation_method SHELXL-97
_cell_angle_alpha 83.2030(10)
_cell_angle_beta 85.808(2)
_cell_angle_gamma 79.181(2)
_cell_formula_units_Z 2
_cell_length_a 9.8862(3)
_cell_length_b 15.2264(4)
_cell_length_c 19.7875(6)
_cell_measurement_temperature 123(2)
_cell_volume 2901.17(15)
_computing_structure_refinement 'SHELXL-97 (Sheldrick, 1997)'
_computing_structure_solution 'SHELXS-97 (Sheldrick, 1990)'
_diffrn_ambient_temperature 123(2)
_diffrn_measured_fraction_theta_full 0.984
_diffrn_measured_fraction_theta_max 0.984
_diffrn_radiation_monochromator graphite
_diffrn_radiation_source 'fine-focus sealed tube'
_diffrn_radiation_type CuK\a
_diffrn_radiation_wavelength 1.54187
_diffrn_reflns_av_R_equivalents 0.0900
_diffrn_reflns_av_sigmaI/netI 0.1214
_diffrn_reflns_limit_h_max 11
_diffrn_reflns_limit_h_min -11
_diffrn_reflns_limit_k_max 18
_diffrn_reflns_limit_k_min -17
_diffrn_reflns_limit_l_max 23
_diffrn_reflns_limit_l_min -23
_diffrn_reflns_number 19069
_diffrn_reflns_theta_full 68.24
_diffrn_reflns_theta_max 68.24
_diffrn_reflns_theta_min 2.97
_exptl_absorpt_coefficient_mu 1.302
_exptl_absorpt_correction_T_max 0.8808
_exptl_absorpt_correction_T_min 0.8808
_exptl_absorpt_correction_type none
_exptl_crystal_colour prism
_exptl_crystal_density_diffrn 1.230
_exptl_crystal_description violet
_exptl_crystal_F_000 1126
_exptl_crystal_size_max 0.10
_exptl_crystal_size_mid 0.10
_exptl_crystal_size_min 0.10
_platon_squeeze_details
;
;
_refine_diff_density_max 0.840
_refine_diff_density_min -0.857
_refine_diff_density_rms 0.077
_refine_ls_extinction_method none
_refine_ls_goodness_of_fit_ref 0.931
_refine_ls_hydrogen_treatment constr
_refine_ls_matrix_type full
_refine_ls_number_parameters 1326
_refine_ls_number_reflns 10443
_refine_ls_number_restraints 3260
_refine_ls_restrained_S_all 0.831
_refine_ls_R_factor_all 0.1625
_refine_ls_R_factor_gt 0.0990
_refine_ls_shift/su_max 0.003
_refine_ls_shift/su_mean 0.000
_refine_ls_structure_factor_coef Fsqd
_refine_ls_weighting_details 'calc w=1/[\s^2^(Fo^2^)+(0.1773P)^2^+0.0000P] where P=(Fo^2^+2Fc^2^)/3'
_refine_ls_weighting_scheme calc
_refine_ls_wR_factor_gt 0.2548
_refine_ls_wR_factor_ref 0.3182
_reflns_number_gt 3879
_reflns_number_total 10443
_reflns_threshold_expression >2sigma(I)
_cod_data_source_file ja3082999_si_004.cif
_cod_data_source_block shelxl
_cod_database_code 4118747

loop_
_symmetry_equiv_pos_as_xyz
'x, y, z'
'-x, -y, -z'

loop_
_atom_site_label
_atom_site_type_symbol
_atom_site_fract_x
_atom_site_fract_y
_atom_site_fract_z
_atom_site_U_iso_or_equiv
_atom_site_adp_type
_atom_site_occupancy
_atom_site_symmetry_multiplicity
_atom_site_calc_flag
_atom_site_refinement_flags
_atom_site_disorder_assembly
_atom_site_disorder_group
C1 C 0.9587(13) 0.3783(7) 0.6533(5) 0.0644(17) Uani 0.728(2) 1 d PDU A 1
C2 C 0.9709(11) 0.3220(8) 0.5966(5) 0.0672(19) Uani 0.728(2) 1 d PDU A 1
C3 C 0.8891(10) 0.2586(8) 0.6165(5) 0.069(2) Uani 0.728(2) 1 d PDU A 1
H141 H 0.8741 0.2119 0.5917 0.083 Uiso 0.728(2) 1 calc PR A 1
C4 C 0.8277(15) 0.2794(10) 0.6870(5) 0.0647(18) Uani 0.728(2) 1 d PDU A 1
C5 C 0.7325(15) 0.2351(9) 0.7255(6) 0.0659(17) Uani 0.728(2) 1 d PDU A 1
C6 C 0.6802(12) 0.2633(9) 0.7906(5) 0.0663(18) Uani 0.728(2) 1 d PDU A 1
C7 C 0.5885(10) 0.2140(7) 0.8362(4) 0.065(2) Uani 0.728(2) 1 d PDU A 1
H2 H 0.5532 0.1630 0.8270 0.078 Uiso 0.728(2) 1 calc PR A 1
C8 C 0.5642(9) 0.2558(6) 0.8944(4) 0.068(2) Uani 0.728(2) 1 d PDU A 1
H3 H 0.5092 0.2393 0.9335 0.081 Uiso 0.728(2) 1 calc PR A 1
C9 C 0.6387(9) 0.3305(7) 0.8850(4) 0.0647(18) Uani 0.728(2) 1 d PDU A 1
C10 C 0.6387(8) 0.3900(7) 0.9304(4) 0.068(2) Uani 0.728(2) 1 d PDU A 1
H139 H 0.5865 0.3804 0.9720 0.081 Uiso 0.728(2) 1 calc PR A 1
C11 C 0.7071(9) 0.4658(7) 0.9239(5) 0.0661(18) Uani 0.728(2) 1 d PDU A 1
C12 C 0.7047(9) 0.5257(7) 0.9745(5) 0.068(2) Uani 0.728(2) 1 d PDU A 1
H5 H 0.6598 0.5219 1.0186 0.082 Uiso 0.728(2) 1 calc PR A 1
C13 C 0.7775(10) 0.5880(8) 0.9480(5) 0.067(2) Uani 0.728(2) 1 d PDU A 1
H6 H 0.7948 0.6365 0.9701 0.081 Uiso 0.728(2) 1 calc PR A 1
C14 C 0.8257(11) 0.5686(8) 0.8796(5) 0.0660(19) Uani 0.728(2) 1 d PDU A 1
C15 C 0.9109(10) 0.6167(7) 0.8340(5) 0.0645(18) Uani 0.728(2) 1 d PDU A 1
C16 C 0.9690(15) 0.5913(9) 0.7717(6) 0.0668(19) Uani 0.728(2) 1 d PDU A 1
C17 C 1.0511(12) 0.6398(8) 0.7241(5) 0.069(2) Uani 0.728(2) 1 d PDU A 1
H142 H 1.0755 0.6958 0.7301 0.083 Uiso 0.728(2) 1 calc PR A 1
C18 C 1.0874(13) 0.5957(7) 0.6716(6) 0.070(2) Uani 0.728(2) 1 d PDU A 1
H8 H 1.1421 0.6133 0.6327 0.083 Uiso 0.728(2) 1 calc PR A 1
C19 C 1.0297(11) 0.5155(8) 0.6831(6) 0.0680(18) Uani 0.728(2) 1 d PDU A 1
C20 C 1.032(2) 0.4480(14) 0.6399(8) 0.0675(17) Uani 0.728(2) 1 d PDU A 1
C21 C 0.6806(13) 0.1607(8) 0.7004(7) 0.0719(18) Uani 0.728(2) 1 d PDU A 1
C22 C 0.770(2) 0.0820(14) 0.683(2) 0.0763(18) Uani 0.728(2) 1 d PDU A 1
H9 H 0.8669 0.0771 0.6862 0.092 Uiso 0.728(2) 1 calc PR A 1
C23 C 0.7203(12) 0.0117(9) 0.6603(9) 0.0776(18) Uani 0.728(2) 1 d PDU A 1
C24 C 0.5807(12) 0.0207(9) 0.6523(6) 0.079(2) Uani 0.728(2) 1 d PDU A 1
H10 H 0.5457 -0.0276 0.6378 0.095 Uiso 0.728(2) 1 calc PR A 1
C25 C 0.4876(11) 0.1016(7) 0.6656(6) 0.0798(19) Uani 0.728(2) 1 d PDU A 1
C26 C 0.5440(12) 0.1677(8) 0.6905(5) 0.075(2) Uani 0.728(2) 1 d PDU A 1
H11 H 0.4834 0.2210 0.7012 0.090 Uiso 0.728(2) 1 calc PR A 1
C27 C 0.8159(10) -0.0775(7) 0.6428(6) 0.085(2) Uani 0.728(2) 1 d PDU A 1
C28 C 0.7581(9) -0.1606(5) 0.6759(5) 0.092(3) Uani 0.728(2) 1 d PDU A 1
H39 H 0.7427 -0.1575 0.7251 0.138 Uiso 0.728(2) 1 calc PR A 1
H40 H 0.8243 -0.2153 0.6675 0.138 Uiso 0.728(2) 1 calc PR A 1
H41 H 0.6706 -0.1620 0.6561 0.138 Uiso 0.728(2) 1 calc PR A 1
C29 C 0.8318(10) -0.0786(6) 0.5668(4) 0.102(3) Uani 0.728(2) 1 d PDU A 1
H42 H 0.7412 -0.0748 0.5485 0.153 Uiso 0.728(2) 1 calc PR A 1
H43 H 0.8919 -0.1345 0.5558 0.153 Uiso 0.728(2) 1 calc PR A 1
H44 H 0.8728 -0.0272 0.5464 0.153 Uiso 0.728(2) 1 calc PR A 1
C30 C 0.9626(11) -0.0859(8) 0.6717(5) 0.092(3) Uani 0.728(2) 1 d PDU A 1
H45 H 1.0129 -0.0429 0.6447 0.138 Uiso 0.728(2) 1 calc PR A 1
H46 H 1.0141 -0.1471 0.6690 0.138 Uiso 0.728(2) 1 calc PR A 1
H47 H 0.9522 -0.0729 0.7193 0.138 Uiso 0.728(2) 1 calc PR A 1
C31 C 0.3328(11) 0.1091(7) 0.6596(5) 0.092(2) Uani 0.728(2) 1 d PDU A 1
C32 C 0.2797(11) 0.0406(8) 0.7132(6) 0.149(4) Uani 0.728(2) 1 d PDU A 1
H48 H 0.1801 0.0589 0.7217 0.223 Uiso 0.728(2) 1 calc PR A 1
H49 H 0.3263 0.0378 0.7556 0.223 Uiso 0.728(2) 1 calc PR A 1
H50 H 0.2989 -0.0188 0.6965 0.223 Uiso 0.728(2) 1 calc PR A 1
C33 C 0.2957(11) 0.1049(8) 0.5924(5) 0.129(3) Uani 0.728(2) 1 d PDU A 1
H51 H 0.3301 0.1520 0.5615 0.194 Uiso 0.728(2) 1 calc PR A 1
H52 H 0.1951 0.1139 0.5913 0.194 Uiso 0.728(2) 1 calc PR A 1
H53 H 0.3363 0.0459 0.5778 0.194 Uiso 0.728(2) 1 calc PR A 1
C34 C 0.2450(10) 0.1970(8) 0.6841(5) 0.128(4) Uani 0.728(2) 1 d PDU A 1
H54 H 0.2671 0.2491 0.6544 0.192 Uiso 0.728(2) 1 calc PR A 1
H55 H 0.2660 0.2019 0.7310 0.192 Uiso 0.728(2) 1 calc PR A 1
H56 H 0.1468 0.1951 0.6824 0.192 Uiso 0.728(2) 1 calc PR A 1
C35 C 0.9315(12) 0.7037(8) 0.8560(6) 0.0694(19) Uani 0.728(2) 1 d PDU A 1
C36 C 0.8213(14) 0.7732(10) 0.8697(11) 0.070(2) Uani 0.728(2) 1 d PDU A 1
H12 H 0.7296 0.7644 0.8661 0.084 Uiso 0.728(2) 1 calc PR A 1
C37 C 0.8428(11) 0.8551(8) 0.8887(8) 0.0680(18) Uani 0.728(2) 1 d PDU A 1
C38 C 0.9748(13) 0.8693(15) 0.886(2) 0.0726(18) Uani 0.728(2) 1 d PDU A 1
H13 H 0.9899 0.9264 0.8947 0.087 Uiso 0.728(2) 1 calc PR A 1
C39 C 1.0917(12) 0.8041(10) 0.8694(10) 0.0755(17) Uani 0.728(2) 1 d PDU A 1
C40 C 1.0677(12) 0.7186(9) 0.8583(7) 0.075(2) Uani 0.728(2) 1 d PDU A 1
H14 H 1.1433 0.6710 0.8523 0.090 Uiso 0.728(2) 1 calc PR A 1
C41 C 0.7210(9) 0.9247(6) 0.9102(4) 0.0632(19) Uani 0.728(2) 1 d PDU A 1
C42 C 0.6204(13) 0.9526(9) 0.8501(5) 0.070(2) Uani 0.728(2) 1 d PDU A 1
H57 H 0.6691 0.9791 0.8102 0.106 Uiso 0.728(2) 1 calc PR A 1
H58 H 0.5409 0.9967 0.8641 0.106 Uiso 0.728(2) 1 calc PR A 1
H59 H 0.5886 0.8993 0.8385 0.106 Uiso 0.728(2) 1 calc PR A 1
C43 C 0.7667(13) 1.0101(8) 0.9282(7) 0.083(3) Uani 0.728(2) 1 d PDU A 1
H60 H 0.8333 0.9938 0.9640 0.125 Uiso 0.728(2) 1 calc PR A 1
H61 H 0.6862 1.0517 0.9445 0.125 Uiso 0.728(2) 1 calc PR A 1
H62 H 0.8098 1.0392 0.8876 0.125 Uiso 0.728(2) 1 calc PR A 1
C44 C 0.6471(10) 0.8822(8) 0.9732(5) 0.081(3) Uani 0.728(2) 1 d PDU A 1
H63 H 0.6213 0.8265 0.9626 0.122 Uiso 0.728(2) 1 calc PR A 1
H64 H 0.5640 0.9242 0.9861 0.122 Uiso 0.728(2) 1 calc PR A 1
H65 H 0.7089 0.8687 1.0111 0.122 Uiso 0.728(2) 1 calc PR A 1
C45 C 1.2400(13) 0.8211(9) 0.8667(7) 0.088(2) Uani 0.728(2) 1 d PDU A 1
C46 C 1.3199(14) 0.7557(8) 0.9211(6) 0.112(4) Uani 0.728(2) 1 d PDU A 1
H66 H 1.3057 0.6945 0.9174 0.167 Uiso 0.728(2) 1 calc PR A 1
H67 H 1.2867 0.7728 0.9664 0.167 Uiso 0.728(2) 1 calc PR A 1
H68 H 1.4184 0.7579 0.9143 0.167 Uiso 0.728(2) 1 calc PR A 1
C47 C 1.3025(12) 0.8042(7) 0.7965(6) 0.096(3) Uani 0.728(2) 1 d PDU A 1
H69 H 1.2969 0.7430 0.7878 0.144 Uiso 0.728(2) 1 calc PR A 1
H70 H 1.3994 0.8112 0.7936 0.144 Uiso 0.728(2) 1 calc PR A 1
H71 H 1.2520 0.8475 0.7623 0.144 Uiso 0.728(2) 1 calc PR A 1
C48 C 1.2387(11) 0.9190(6) 0.8829(5) 0.097(3) Uani 0.728(2) 1 d PDU A 1
H72 H 1.3336 0.9292 0.8830 0.145 Uiso 0.728(2) 1 calc PR A 1
H73 H 1.1924 0.9276 0.9278 0.145 Uiso 0.728(2) 1 calc PR A 1
H74 H 1.1891 0.9617 0.8482 0.145 Uiso 0.728(2) 1 calc PR A 1
C49 C 1.0656(7) 0.3634(5) 0.5457(3) 0.0673(16) Uani 0.728(2) 1 d PDU A 1
C50 C 1.1017(8) 0.4354(5) 0.5699(4) 0.0708(16) Uani 0.728(2) 1 d PDU A 1
C51 C 1.1962(11) 0.4762(8) 0.5266(4) 0.070(2) Uani 0.728(2) 1 d PDU A 1
H15 H 1.2347 0.5253 0.5370 0.084 Uiso 0.728(2) 1 calc PR A 1
C52 C 1.2261(7) 0.4361(5) 0.4670(4) 0.0727(17) Uani 0.728(2) 1 d PDU A 1
C53 C 1.3187(8) 0.4601(5) 0.4092(4) 0.0704(17) Uani 0.728(2) 1 d PDU A 1
C54 C 1.3305(8) 0.4206(5) 0.3475(4) 0.0762(18) Uani 0.728(2) 1 d PDU A 1
H16 H 1.2742 0.3781 0.3418 0.091 Uiso 0.728(2) 1 calc PR A 1
C55 C 1.4236(10) 0.4432(7) 0.2945(5) 0.085(2) Uani 0.728(2) 1 d PDU A 1
H17 H 1.4338 0.4126 0.2548 0.102 Uiso 0.728(2) 1 calc PR A 1
C56 C 1.5015(13) 0.5091(13) 0.2985(6) 0.0827(19) Uani 0.728(2) 1 d PDU A 1
C57 C 1.4886(9) 0.5495(7) 0.3597(5) 0.084(2) Uani 0.728(2) 1 d PDU A 1
H18 H 1.5443 0.5925 0.3651 0.100 Uiso 0.728(2) 1 calc PR A 1
C58 C 1.3964(9) 0.5277(6) 0.4121(4) 0.0759(18) Uani 0.728(2) 1 d PDU A 1
H19 H 1.3852 0.5594 0.4512 0.091 Uiso 0.728(2) 1 calc PR A 1
C59 C 1.5989(11) 0.4672(8) 0.1871(6) 0.105(4) Uani 0.728(2) 1 d PDU A 1
H75 H 1.6078 0.4034 0.2040 0.158 Uiso 0.728(2) 1 calc PR A 1
H76 H 1.6784 0.4763 0.1562 0.158 Uiso 0.728(2) 1 calc PR A 1
H77 H 1.5140 0.4865 0.1625 0.158 Uiso 0.728(2) 1 calc PR A 1
C60 C 1.6763(13) 0.5920(8) 0.2391(6) 0.107(3) Uani 0.728(2) 1 d PDU A 1
H78 H 1.6144 0.6505 0.2361 0.161 Uiso 0.728(2) 1 calc PR A 1
H79 H 1.7394 0.5886 0.1986 0.161 Uiso 0.728(2) 1 calc PR A 1
H80 H 1.7297 0.5849 0.2799 0.161 Uiso 0.728(2) 1 calc PR A 1
N1 N 0.8761(13) 0.3535(7) 0.7058(5) 0.0656(16) Uani 0.728(2) 1 d PDU A 1
N2 N 0.7084(9) 0.3305(7) 0.8216(4) 0.0653(18) Uani 0.728(2) 1 d PDU A 1
N3 N 0.7844(8) 0.4892(6) 0.8672(4) 0.0643(18) Uani 0.728(2) 1 d PDU A 1
N4 N 0.9582(10) 0.5133(7) 0.7458(5) 0.0650(17) Uani 0.728(2) 1 d PDU A 1
N5 N 1.5938(9) 0.5192(8) 0.2435(4) 0.091(2) Uani 0.728(2) 1 d PDU A 1
S1 S 1.14229(19) 0.34512(12) 0.46804(9) 0.0712(6) Uani 0.728(2) 1 d PDU A 1
Zn1 Zn 0.8459(6) 0.4152(5) 0.7892(3) 0.0702(9) Uani 0.728(2) 1 d PDU A 1
O1 O 1.0268(7) 0.3276(6) 0.8393(4) 0.0759(16) Uani 0.728(2) 1 d PDU A 1
C61 C 1.0395(10) 0.2304(7) 0.8446(6) 0.088(2) Uani 0.728(2) 1 d PDU A 1
H123 H 1.1362 0.2013 0.8350 0.106 Uiso 0.728(2) 1 calc PR A 1
H124 H 0.9801 0.2128 0.8122 0.106 Uiso 0.728(2) 1 calc PR A 1
C62 C 0.9931(11) 0.2045(8) 0.9167(6) 0.093(2) Uani 0.728(2) 1 d PDU A 1
H125 H 1.0489 0.1467 0.9349 0.112 Uiso 0.728(2) 1 calc PR A 1
H126 H 0.8948 0.1984 0.9196 0.112 Uiso 0.728(2) 1 calc PR A 1
C63 C 1.0145(10) 0.2820(8) 0.9565(6) 0.092(2) Uani 0.728(2) 1 d PDU A 1
H127 H 0.9260 0.3120 0.9770 0.111 Uiso 0.728(2) 1 calc PR A 1
H128 H 1.0797 0.2597 0.9930 0.111 Uiso 0.728(2) 1 calc PR A 1
C64 C 1.0724(12) 0.3440(9) 0.9034(7) 0.086(2) Uani 0.728(2) 1 d PDU A 1
H129 H 1.0385 0.4073 0.9121 0.103 Uiso 0.728(2) 1 calc PR A 1
H130 H 1.1744 0.3320 0.9031 0.103 Uiso 0.728(2) 1 calc PR A 1
C1T C 1.002(3) 0.5050(18) 0.6830(13) 0.068(2) Uani 0.272(2) 1 d PDU A 2
C2T C 1.074(4) 0.5822(18) 0.6630(14) 0.067(3) Uani 0.272(2) 1 d PDU A 2
C3T C 1.031(3) 0.6391(18) 0.7124(12) 0.068(3) Uani 0.272(2) 1 d PDU A 2
H143 H 1.0475 0.6985 0.7125 0.082 Uiso 0.272(2) 1 calc PR A 2
C4T C 0.951(4) 0.587(2) 0.7670(15) 0.066(2) Uani 0.272(2) 1 d PDU A 2
C5T C 0.885(3) 0.6197(17) 0.8265(13) 0.066(2) Uani 0.272(2) 1 d PDU A 2
C6T C 0.801(3) 0.5660(19) 0.8703(12) 0.066(2) Uani 0.272(2) 1 d PDU A 2
C7T C 0.746(3) 0.5883(19) 0.9386(12) 0.066(3) Uani 0.272(2) 1 d PDU A 2
H21 H 0.7612 0.6373 0.9609 0.079 Uiso 0.272(2) 1 calc PR A 2
C8T C 0.668(3) 0.5249(18) 0.9640(12) 0.067(3) Uani 0.272(2) 1 d PDU A 2
H22 H 0.6177 0.5224 1.0068 0.080 Uiso 0.272(2) 1 calc PR A 2
C9T C 0.677(3) 0.4623(17) 0.9129(12) 0.066(3) Uani 0.272(2) 1 d PDU A 2
C10T C 0.606(2) 0.3929(18) 0.9178(11) 0.067(3) Uani 0.272(2) 1 d PDU A 2
H140 H 0.5471 0.3860 0.9576 0.081 Uiso 0.272(2) 1 calc PR A 2
C11T C 0.610(2) 0.3298(16) 0.8696(11) 0.065(2) Uani 0.272(2) 1 d PDU A 2
C12T C 0.533(2) 0.2577(16) 0.8770(11) 0.066(3) Uani 0.272(2) 1 d PDU A 2
H24 H 0.4702 0.2441 0.9139 0.079 Uiso 0.272(2) 1 calc PR A 2
C13T C 0.566(3) 0.2131(19) 0.8217(12) 0.068(3) Uani 0.272(2) 1 d PDU A 2
H25 H 0.5324 0.1615 0.8121 0.082 Uiso 0.272(2) 1 calc PR A 2
C14T C 0.662(3) 0.259(2) 0.7797(13) 0.066(2) Uani 0.272(2) 1 d PDU A 2
C15T C 0.724(4) 0.236(2) 0.7159(14) 0.067(2) Uani 0.272(2) 1 d PDU A 2
C16T C 0.819(4) 0.278(3) 0.6760(13) 0.065(2) Uani 0.272(2) 1 d PDU A 2
C17T C 0.860(3) 0.264(2) 0.6067(12) 0.067(3) Uani 0.272(2) 1 d PDU A 2
H144 H 0.8293 0.2235 0.5810 0.081 Uiso 0.272(2) 1 calc PR A 2
C18T C 0.947(3) 0.317(2) 0.5845(12) 0.067(3) Uani 0.272(2) 1 d PDU A 2
H27 H 0.9924 0.3203 0.5405 0.080 Uiso 0.272(2) 1 calc PR A 2
C19T C 0.962(3) 0.3676(19) 0.6386(12) 0.065(2) Uani 0.272(2) 1 d PDU A 2
C20T C 1.025(7) 0.443(3) 0.636(2) 0.068(2) Uani 0.272(2) 1 d PDU A 2
C21T C 0.914(3) 0.7052(18) 0.8449(17) 0.069(2) Uani 0.272(2) 1 d PDU A 2
C22T C 1.047(3) 0.725(2) 0.8475(19) 0.072(3) Uani 0.272(2) 1 d PDU A 2
H28 H 1.1224 0.6835 0.8302 0.086 Uiso 0.272(2) 1 calc PR A 2
C23T C 1.076(3) 0.800(2) 0.874(2) 0.075(2) Uani 0.272(2) 1 d PDU A 2
C24T C 0.964(3) 0.867(4) 0.887(6) 0.072(3) Uani 0.272(2) 1 d PDU A 2
H29 H 0.9789 0.9219 0.8999 0.086 Uiso 0.272(2) 1 calc PR A 2
C25T C 0.826(3) 0.854(2) 0.881(2) 0.068(2) Uani 0.272(2) 1 d PDU A 2
C26T C 0.807(3) 0.770(2) 0.864(3) 0.069(3) Uani 0.272(2) 1 d PDU A 2
H30 H 0.7158 0.7585 0.8651 0.082 Uiso 0.272(2) 1 calc PR A 2
C27T C 1.227(3) 0.817(2) 0.8694(15) 0.086(3) Uani 0.272(2) 1 d PDU A 2
C28T C 1.252(3) 0.8908(16) 0.9107(13) 0.097(6) Uani 0.272(2) 1 d PDU A 2
H81 H 1.1873 0.9464 0.8978 0.145 Uiso 0.272(2) 1 calc PR A 2
H82 H 1.3468 0.9012 0.9011 0.145 Uiso 0.272(2) 1 calc PR A 2
H83 H 1.2379 0.8723 0.9594 0.145 Uiso 0.272(2) 1 calc PR A 2
C29T C 1.326(3) 0.7357(17) 0.9001(15) 0.098(6) Uani 0.272(2) 1 d PDU A 2
H84 H 1.2894 0.7154 0.9454 0.146 Uiso 0.272(2) 1 calc PR A 2
H85 H 1.4160 0.7522 0.9038 0.146 Uiso 0.272(2) 1 calc PR A 2
H86 H 1.3360 0.6870 0.8707 0.146 Uiso 0.272(2) 1 calc PR A 2
C30T C 1.274(3) 0.8390(19) 0.7921(13) 0.092(6) Uani 0.272(2) 1 d PDU A 2
H87 H 1.2307 0.8047 0.7636 0.138 Uiso 0.272(2) 1 calc PR A 2
H88 H 1.3743 0.8228 0.7863 0.138 Uiso 0.272(2) 1 calc PR A 2
H89 H 1.2450 0.9035 0.7785 0.138 Uiso 0.272(2) 1 calc PR A 2
C31T C 0.698(2) 0.9254(17) 0.8923(12) 0.067(3) Uani 0.272(2) 1 d PDU A 2
C32T C 0.734(3) 1.008(2) 0.9175(18) 0.072(5) Uani 0.272(2) 1 d PDU A 2
H90 H 0.7802 1.0414 0.8803 0.107 Uiso 0.272(2) 1 calc PR A 2
H91 H 0.7947 0.9898 0.9554 0.107 Uiso 0.272(2) 1 calc PR A 2
H92 H 0.6488 1.0466 0.9329 0.107 Uiso 0.272(2) 1 calc PR A 2
C33T C 0.615(4) 0.943(3) 0.8349(15) 0.080(6) Uani 0.272(2) 1 d PDU A 2
H93 H 0.6651 0.9703 0.7959 0.120 Uiso 0.272(2) 1 calc PR A 2
H94 H 0.5294 0.9842 0.8455 0.120 Uiso 0.272(2) 1 calc PR A 2
H95 H 0.5929 0.8865 0.8236 0.120 Uiso 0.272(2) 1 calc PR A 2
C34T C 0.608(3) 0.890(2) 0.9546(12) 0.070(5) Uani 0.272(2) 1 d PDU A 2
H96 H 0.5198 0.9312 0.9584 0.105 Uiso 0.272(2) 1 calc PR A 2
H97 H 0.6569 0.8855 0.9965 0.105 Uiso 0.272(2) 1 calc PR A 2
H98 H 0.5910 0.8300 0.9477 0.105 Uiso 0.272(2) 1 calc PR A 2
C35T C 0.677(3) 0.1598(19) 0.6890(18) 0.072(2) Uani 0.272(2) 1 d PDU A 2
C36T C 0.541(3) 0.164(2) 0.6739(16) 0.075(3) Uani 0.272(2) 1 d PDU A 2
H31 H 0.4764 0.2178 0.6766 0.090 Uiso 0.272(2) 1 calc PR A 2
C37T C 0.499(2) 0.0874(17) 0.6546(17) 0.079(2) Uani 0.272(2) 1 d PDU A 2
C38T C 0.600(3) 0.018(2) 0.6395(18) 0.079(3) Uani 0.272(2) 1 d PDU A 2
H32 H 0.5765 -0.0277 0.6161 0.094 Uiso 0.272(2) 1 calc PR A 2
C39T C 0.740(3) 0.009(2) 0.657(2) 0.079(2) Uani 0.272(2) 1 d PDU A 2
C40T C 0.777(5) 0.081(4) 0.685(6) 0.076(3) Uani 0.272(2) 1 d PDU A 2
H33 H 0.8664 0.0761 0.7012 0.091 Uiso 0.272(2) 1 calc PR A 2
C41T C 0.348(2) 0.1041(13) 0.6374(11) 0.085(3) Uani 0.272(2) 1 d PDU A 2
C42T C 0.3124(18) 0.0155(11) 0.6151(9) 0.067(4) Uani 0.272(2) 1 d PDU A 2
H99 H 0.3579 0.0043 0.5705 0.100 Uiso 0.272(2) 1 calc PR A 2
H100 H 0.2123 0.0225 0.6123 0.100 Uiso 0.272(2) 1 calc PR A 2
H101 H 0.3445 -0.0353 0.6488 0.100 Uiso 0.272(2) 1 calc PR A 2
C43T C 0.312(2) 0.1881(13) 0.5848(10) 0.085(5) Uani 0.272(2) 1 d PDU A 2
H102 H 0.3253 0.2417 0.6045 0.127 Uiso 0.272(2) 1 calc PR A 2
H103 H 0.2156 0.1948 0.5733 0.127 Uiso 0.272(2) 1 calc PR A 2
H104 H 0.3722 0.1806 0.5435 0.127 Uiso 0.272(2) 1 calc PR A 2
C44T C 0.263(2) 0.1267(19) 0.7048(11) 0.098(5) Uani 0.272(2) 1 d PDU A 2
H105 H 0.2978 0.0822 0.7424 0.147 Uiso 0.272(2) 1 calc PR A 2
H106 H 0.1658 0.1252 0.6995 0.147 Uiso 0.272(2) 1 calc PR A 2
H107 H 0.2723 0.1868 0.7147 0.147 Uiso 0.272(2) 1 calc PR A 2
C45T C 0.853(2) -0.0697(16) 0.6376(13) 0.086(3) Uani 0.272(2) 1 d PDU A 2
C46T C 0.926(2) -0.0382(15) 0.5706(10) 0.098(6) Uani 0.272(2) 1 d PDU A 2
H108 H 1.0030 -0.0104 0.5804 0.147 Uiso 0.272(2) 1 calc PR A 2
H109 H 0.8603 0.0058 0.5435 0.147 Uiso 0.272(2) 1 calc PR A 2
H110 H 0.9607 -0.0899 0.5450 0.147 Uiso 0.272(2) 1 calc PR A 2
C47T C 0.947(3) -0.095(2) 0.6964(12) 0.080(5) Uani 0.272(2) 1 d PDU A 2
H111 H 0.9601 -0.0409 0.7151 0.119 Uiso 0.272(2) 1 calc PR A 2
H112 H 1.0364 -0.1279 0.6804 0.119 Uiso 0.272(2) 1 calc PR A 2
H113 H 0.9052 -0.1339 0.7320 0.119 Uiso 0.272(2) 1 calc PR A 2
C48T C 0.781(2) -0.1482(15) 0.6244(13) 0.100(5) Uani 0.272(2) 1 d PDU A 2
H114 H 0.8467 -0.2050 0.6286 0.149 Uiso 0.272(2) 1 calc PR A 2
H115 H 0.7463 -0.1370 0.5783 0.149 Uiso 0.272(2) 1 calc PR A 2
H116 H 0.7032 -0.1519 0.6578 0.149 Uiso 0.272(2) 1 calc PR A 2
C49T C 1.1523(17) 0.5564(11) 0.5984(7) 0.073(3) Uani 0.272(2) 1 d PDU A 2
C50T C 1.121(2) 0.4797(11) 0.5807(8) 0.073(2) Uani 0.272(2) 1 d PDU A 2
C51T C 1.180(3) 0.462(2) 0.5169(11) 0.071(3) Uani 0.272(2) 1 d PDU A 2
H34 H 1.1624 0.4136 0.4945 0.085 Uiso 0.272(2) 1 calc PR A 2
C52T C 1.2630(18) 0.5182(11) 0.4892(8) 0.073(3) Uani 0.272(2) 1 d PDU A 2
C53T C 1.352(2) 0.5139(17) 0.4254(10) 0.077(3) Uani 0.272(2) 1 d PDU A 2
C54T C 1.455(2) 0.5673(14) 0.4130(10) 0.083(3) Uani 0.272(2) 1 d PDU A 2
H35 H 1.4682 0.6046 0.4463 0.100 Uiso 0.272(2) 1 calc PR A 2
C55T C 1.537(2) 0.5666(18) 0.3538(11) 0.085(3) Uani 0.272(2) 1 d PDU A 2
H36 H 1.6032 0.6047 0.3458 0.102 Uiso 0.272(2) 1 calc PR A 2
C56T C 1.522(3) 0.510(3) 0.3054(14) 0.083(2) Uani 0.272(2) 1 d PDU A 2
C57T C 1.408(2) 0.4662(18) 0.3131(12) 0.080(3) Uani 0.272(2) 1 d PDU A 2
H37 H 1.3887 0.4348 0.2772 0.096 Uiso 0.272(2) 1 calc PR A 2
C58T C 1.321(2) 0.4680(16) 0.3733(9) 0.076(3) Uani 0.272(2) 1 d PDU A 2
H38 H 1.2439 0.4385 0.3781 0.091 Uiso 0.272(2) 1 calc PR A 2
C59T C 1.682(4) 0.608(2) 0.2647(16) 0.096(6) Uani 0.272(2) 1 d PDU A 2
H117 H 1.6091 0.6611 0.2637 0.143 Uiso 0.272(2) 1 calc PR A 2
H118 H 1.7509 0.6161 0.2273 0.143 Uiso 0.272(2) 1 calc PR A 2
H119 H 1.7267 0.5990 0.3083 0.143 Uiso 0.272(2) 1 calc PR A 2
C60T C 1.650(3) 0.482(2) 0.1947(14) 0.088(6) Uani 0.272(2) 1 d PDU A 2
H120 H 1.6655 0.4168 0.2075 0.131 Uiso 0.272(2) 1 calc PR A 2
H121 H 1.7320 0.4984 0.1692 0.131 Uiso 0.272(2) 1 calc PR A 2
H122 H 1.5704 0.4995 0.1662 0.131 Uiso 0.272(2) 1 calc PR A 2
N1T N 0.932(3) 0.5070(16) 0.7435(12) 0.066(3) Uani 0.272(2) 1 d PDU A 2
N2T N 0.755(2) 0.4925(15) 0.8572(11) 0.065(3) Uani 0.272(2) 1 d PDU A 2
N3T N 0.686(2) 0.3331(17) 0.8098(11) 0.064(3) Uani 0.272(2) 1 d PDU A 2
N4T N 0.877(3) 0.3454(19) 0.6938(11) 0.063(3) Uani 0.272(2) 1 d PDU A 2
N5T N 1.623(3) 0.529(2) 0.2569(11) 0.085(3) Uani 0.272(2) 1 d PDU A 2
S1T S 1.2628(6) 0.6033(4) 0.5412(3) 0.0889(19) Uani 0.272(2) 1 d PDU A 2
Zn1T Zn 0.8258(16) 0.4137(13) 0.7805(7) 0.070(3) Uani 0.272(2) 1 d PDU A 2
O1T O 0.996(2) 0.3232(17) 0.8385(12) 0.081(3) Uani 0.272(2) 1 d PDU A 2
C61T C 1.040(3) 0.347(2) 0.9015(16) 0.086(3) Uani 0.272(2) 1 d PDU A 2
H131 H 1.0129 0.4123 0.9048 0.103 Uiso 0.272(2) 1 calc PR A 2
H132 H 1.1411 0.3294 0.9045 0.103 Uiso 0.272(2) 1 calc PR A 2
C62T C 0.967(3) 0.295(2) 0.9559(14) 0.091(3) Uani 0.272(2) 1 d PDU A 2
H133 H 0.8761 0.3304 0.9690 0.109 Uiso 0.272(2) 1 calc PR A 2
H134 H 1.0220 0.2784 0.9967 0.109 Uiso 0.272(2) 1 calc PR A 2
C63T C 0.948(3) 0.210(2) 0.9246(14) 0.090(3) Uani 0.272(2) 1 d PDU A 2
H135 H 1.0050 0.1554 0.9473 0.108 Uiso 0.272(2) 1 calc PR A 2
H136 H 0.8505 0.2028 0.9285 0.108 Uiso 0.272(2) 1 calc PR A 2
C64T C 0.997(3) 0.2273(18) 0.8516(14) 0.085(3) Uani 0.272(2) 1 d PDU A 2
H137 H 1.0910 0.1930 0.8436 0.102 Uiso 0.272(2) 1 calc PR A 2
H138 H 0.9344 0.2089 0.8212 0.102 Uiso 0.272(2) 1 calc PR A 2

loop_
_atom_site_aniso_label
_atom_site_aniso_U_11
_atom_site_aniso_U_22
_atom_site_aniso_U_33
_atom_site_aniso_U_23
_atom_site_aniso_U_13
_atom_site_aniso_U_12
C1 0.073(3) 0.058(3) 0.062(3) -0.010(3) -0.001(3) -0.009(3)
C2 0.073(3) 0.063(3) 0.065(3) -0.006(3) -0.005(3) -0.010(3)
C3 0.074(4) 0.063(3) 0.069(3) -0.009(3) -0.006(3) -0.008(3)
C4 0.072(3) 0.055(3) 0.066(3) -0.004(3) -0.002(3) -0.008(3)
C5 0.073(3) 0.055(3) 0.070(3) -0.004(3) -0.003(3) -0.014(3)
C6 0.070(3) 0.061(3) 0.067(3) -0.005(3) -0.003(3) -0.011(3)
C7 0.067(4) 0.057(3) 0.071(4) -0.003(3) -0.003(3) -0.012(3)
C8 0.070(4) 0.064(3) 0.067(4) -0.001(3) -0.002(3) -0.012(3)
C9 0.068(3) 0.058(3) 0.069(3) -0.006(3) -0.005(3) -0.013(3)
C10 0.069(4) 0.063(3) 0.069(3) -0.005(3) -0.003(3) -0.007(3)
C11 0.067(4) 0.058(3) 0.072(3) -0.006(3) -0.006(3) -0.008(3)
C12 0.073(4) 0.063(3) 0.069(4) -0.015(3) -0.004(3) -0.007(3)
C13 0.067(4) 0.064(3) 0.071(3) -0.010(3) -0.003(3) -0.012(3)
C14 0.069(4) 0.061(3) 0.069(3) -0.009(3) -0.004(3) -0.013(3)
C15 0.070(3) 0.059(3) 0.068(3) -0.009(3) -0.004(3) -0.020(3)
C16 0.071(4) 0.062(3) 0.070(3) -0.012(3) -0.002(3) -0.017(3)
C17 0.074(4) 0.063(3) 0.073(4) -0.011(3) -0.006(3) -0.018(3)
C18 0.072(4) 0.066(4) 0.072(3) -0.009(3) 0.004(3) -0.018(3)
C19 0.070(4) 0.062(3) 0.072(3) -0.007(3) -0.001(3) -0.015(3)
C20 0.073(3) 0.061(3) 0.067(3) -0.007(3) -0.001(3) -0.010(3)
C21 0.076(3) 0.062(3) 0.078(4) -0.006(3) 0.004(3) -0.016(3)
C22 0.081(3) 0.067(3) 0.082(4) -0.007(3) -0.001(3) -0.018(3)
C23 0.088(3) 0.065(3) 0.081(3) -0.008(3) -0.002(3) -0.017(3)
C24 0.087(4) 0.070(3) 0.083(4) -0.006(3) -0.005(3) -0.022(3)
C25 0.083(3) 0.074(3) 0.086(4) -0.007(3) -0.006(3) -0.024(3)
C26 0.077(3) 0.068(3) 0.080(4) -0.006(3) -0.005(3) -0.016(3)
C27 0.097(4) 0.074(4) 0.087(4) -0.015(3) 0.000(3) -0.018(3)
C28 0.112(5) 0.069(5) 0.100(5) -0.014(4) -0.009(4) -0.026(4)
C29 0.119(5) 0.095(5) 0.095(5) -0.020(4) 0.005(4) -0.024(4)
C30 0.099(5) 0.074(5) 0.100(6) -0.025(5) 0.008(5) -0.002(4)
C31 0.094(4) 0.089(4) 0.101(4) -0.008(4) -0.012(4) -0.031(3)
C32 0.126(6) 0.156(7) 0.159(7) 0.015(6) -0.006(5) -0.036(6)
C33 0.116(5) 0.147(6) 0.124(6) -0.024(5) -0.007(5) -0.017(5)
C34 0.113(6) 0.136(6) 0.134(6) -0.021(5) -0.017(5) -0.012(5)
C35 0.071(3) 0.064(3) 0.074(4) -0.010(3) 0.000(3) -0.014(3)
C36 0.073(3) 0.063(3) 0.073(4) -0.007(3) 0.001(3) -0.012(3)
C37 0.073(3) 0.061(3) 0.070(3) -0.006(3) 0.001(3) -0.015(3)
C38 0.077(3) 0.066(3) 0.076(3) -0.010(3) 0.000(4) -0.015(3)
C39 0.077(3) 0.069(3) 0.081(3) -0.013(3) 0.002(3) -0.017(3)
C40 0.077(4) 0.071(3) 0.079(4) -0.019(3) -0.001(3) -0.013(3)
C41 0.066(3) 0.055(3) 0.070(4) -0.015(3) 0.000(3) -0.011(3)
C42 0.079(4) 0.058(4) 0.076(5) -0.020(4) -0.005(4) -0.007(4)
C43 0.083(6) 0.075(5) 0.094(6) -0.026(4) -0.012(5) -0.009(4)
C44 0.083(6) 0.069(5) 0.085(5) -0.009(4) 0.006(4) -0.004(5)
C45 0.088(4) 0.084(4) 0.096(4) -0.019(3) 0.000(3) -0.021(3)
C46 0.114(5) 0.117(6) 0.111(6) -0.027(5) -0.007(5) -0.028(5)
C47 0.094(5) 0.092(6) 0.105(5) -0.023(5) 0.014(4) -0.022(5)
C48 0.095(5) 0.099(6) 0.100(6) -0.020(5) 0.003(5) -0.024(4)
C49 0.075(3) 0.062(3) 0.064(3) -0.010(3) 0.002(3) -0.011(3)
C50 0.076(3) 0.064(3) 0.070(3) -0.007(3) 0.005(3) -0.009(3)
C51 0.076(4) 0.061(4) 0.072(3) -0.010(3) 0.003(3) -0.015(3)
C52 0.076(3) 0.065(3) 0.077(3) -0.009(3) 0.007(3) -0.015(3)
C53 0.073(3) 0.066(3) 0.073(3) -0.009(3) 0.005(3) -0.017(3)
C54 0.083(3) 0.071(4) 0.077(4) -0.011(3) 0.003(3) -0.018(3)
C55 0.089(4) 0.081(4) 0.078(4) -0.009(3) 0.009(3) -0.004(3)
C56 0.083(4) 0.079(3) 0.083(3) -0.002(3) 0.009(3) -0.016(3)
C57 0.082(4) 0.080(4) 0.087(4) -0.001(3) 0.001(3) -0.018(3)
C58 0.078(4) 0.075(4) 0.076(3) -0.010(3) 0.005(3) -0.018(3)
C59 0.112(7) 0.103(6) 0.092(5) -0.012(5) 0.010(5) 0.000(5)
C60 0.094(5) 0.106(6) 0.112(6) 0.009(5) -0.001(5) -0.007(5)
N1 0.073(3) 0.057(3) 0.067(3) -0.004(3) -0.002(3) -0.012(3)
N2 0.071(3) 0.058(3) 0.068(3) -0.012(3) -0.006(3) -0.011(3)
N3 0.066(4) 0.063(3) 0.062(3) -0.004(3) -0.001(3) -0.010(3)
N4 0.069(4) 0.060(3) 0.068(3) -0.013(2) 0.005(3) -0.017(3)
N5 0.090(4) 0.087(4) 0.092(4) -0.004(3) 0.011(3) -0.018(3)
S1 0.0819(13) 0.0604(12) 0.0713(12) -0.0112(9) 0.0074(9) -0.0149(9)
Zn1 0.0756(15) 0.0616(12) 0.0741(16) -0.0099(12) 0.0064(13) -0.0162(11)
O1 0.081(3) 0.072(3) 0.077(3) -0.011(2) -0.005(3) -0.016(3)
C61 0.091(4) 0.080(4) 0.091(4) -0.016(3) 0.007(4) -0.011(4)
C62 0.097(5) 0.085(4) 0.099(4) -0.008(3) -0.002(4) -0.020(4)
C63 0.096(5) 0.088(4) 0.092(4) -0.009(3) -0.005(4) -0.014(4)
C64 0.087(4) 0.087(3) 0.084(3) -0.009(3) -0.006(3) -0.016(3)
C1T 0.071(4) 0.062(4) 0.069(4) -0.007(4) -0.003(4) -0.012(4)
C2T 0.071(4) 0.064(4) 0.068(4) -0.012(4) 0.000(4) -0.014(4)
C3T 0.072(4) 0.063(4) 0.072(4) -0.009(4) -0.005(4) -0.016(4)
C4T 0.069(4) 0.062(4) 0.070(4) -0.009(3) -0.002(3) -0.016(3)
C5T 0.069(4) 0.061(3) 0.070(4) -0.010(3) -0.004(3) -0.016(3)
C6T 0.068(4) 0.064(3) 0.066(4) -0.009(3) -0.003(4) -0.012(3)
C7T 0.069(5) 0.062(4) 0.067(4) -0.011(4) -0.005(4) -0.012(4)
C8T 0.068(5) 0.063(4) 0.069(4) -0.011(4) -0.007(4) -0.008(4)
C9T 0.066(4) 0.061(4) 0.070(4) -0.007(4) -0.006(4) -0.009(4)
C10T 0.069(4) 0.062(4) 0.070(4) -0.004(4) -0.005(4) -0.009(4)
C11T 0.068(4) 0.060(4) 0.067(4) -0.007(4) -0.006(4) -0.012(3)
C12T 0.069(4) 0.060(4) 0.068(4) -0.003(4) -0.005(4) -0.013(4)
C13T 0.070(4) 0.062(4) 0.069(4) -0.002(4) -0.003(4) -0.009(4)
C14T 0.070(4) 0.060(3) 0.068(4) -0.007(3) -0.005(4) -0.012(3)
C15T 0.072(4) 0.058(3) 0.070(4) -0.005(3) -0.002(3) -0.013(3)
C16T 0.071(4) 0.056(3) 0.065(4) -0.005(3) -0.003(4) -0.010(3)
C17T 0.072(4) 0.063(4) 0.066(4) -0.006(4) -0.006(4) -0.010(4)
C18T 0.072(4) 0.063(4) 0.066(4) -0.009(4) -0.005(4) -0.012(4)
C19T 0.070(4) 0.059(4) 0.065(4) -0.005(3) -0.001(4) -0.012(3)
C20T 0.073(4) 0.063(4) 0.068(4) -0.008(3) -0.001(3) -0.010(3)
C21T 0.071(4) 0.065(4) 0.073(4) -0.011(3) -0.002(4) -0.015(3)
C22T 0.075(4) 0.068(4) 0.075(4) -0.015(4) -0.001(4) -0.012(4)
C23T 0.077(4) 0.070(4) 0.080(4) -0.013(4) 0.001(4) -0.015(4)
C24T 0.076(4) 0.066(4) 0.075(4) -0.011(4) -0.001(4) -0.015(4)
C25T 0.071(4) 0.062(4) 0.071(4) -0.008(3) -0.001(4) -0.014(3)
C26T 0.073(4) 0.062(4) 0.071(4) -0.009(4) -0.002(4) -0.013(4)
C27T 0.087(4) 0.083(4) 0.092(4) -0.016(4) 0.000(4) -0.018(4)
C28T 0.091(8) 0.100(8) 0.102(8) -0.015(7) -0.001(7) -0.021(7)
C29T 0.096(8) 0.098(8) 0.105(8) -0.026(7) -0.005(7) -0.022(7)
C30T 0.089(8) 0.089(8) 0.098(8) -0.018(7) 0.005(6) -0.017(7)
C31T 0.070(5) 0.059(4) 0.072(5) -0.011(4) 0.001(4) -0.013(4)
C32T 0.073(8) 0.065(7) 0.080(8) -0.014(6) -0.007(7) -0.018(6)
C33T 0.081(8) 0.074(9) 0.081(9) -0.007(7) -0.006(7) -0.004(7)
C34T 0.075(8) 0.064(7) 0.069(8) -0.006(6) -0.010(6) -0.003(6)
C35T 0.076(4) 0.064(4) 0.077(4) -0.006(3) 0.000(3) -0.016(3)
C36T 0.078(4) 0.068(4) 0.080(5) -0.008(4) -0.002(4) -0.017(4)
C37T 0.083(4) 0.075(4) 0.084(4) -0.008(4) -0.005(4) -0.022(3)
C38T 0.085(4) 0.070(4) 0.082(4) -0.007(4) -0.003(4) -0.020(4)
C39T 0.086(4) 0.070(4) 0.082(4) -0.008(3) -0.002(4) -0.018(3)
C40T 0.081(4) 0.067(4) 0.080(4) -0.007(4) 0.000(4) -0.017(4)
C41T 0.086(5) 0.085(5) 0.089(5) -0.011(4) -0.009(4) -0.022(4)
C42T 0.065(7) 0.067(7) 0.076(7) -0.017(6) -0.011(6) -0.022(6)
C43T 0.079(7) 0.087(8) 0.091(8) -0.014(7) -0.016(6) -0.015(7)
C44T 0.095(7) 0.095(7) 0.110(7) -0.014(6) -0.008(6) -0.029(6)
C45T 0.094(5) 0.078(5) 0.089(5) -0.017(4) 0.001(5) -0.016(5)
C46T 0.101(8) 0.094(8) 0.096(8) -0.013(7) 0.005(7) -0.014(7)
C47T 0.088(8) 0.063(7) 0.086(8) -0.011(7) 0.001(7) -0.009(6)
C48T 0.111(7) 0.089(7) 0.101(7) -0.017(6) -0.002(6) -0.020(6)
C49T 0.076(5) 0.070(5) 0.071(5) -0.007(4) 0.005(4) -0.015(4)
C50T 0.078(4) 0.068(4) 0.072(4) -0.008(4) 0.001(4) -0.012(4)
C51T 0.076(4) 0.065(4) 0.073(4) -0.008(4) -0.001(4) -0.017(4)
C52T 0.077(5) 0.069(5) 0.075(5) -0.010(4) 0.002(4) -0.018(4)
C53T 0.078(4) 0.076(4) 0.076(4) -0.009(4) 0.005(4) -0.015(4)
C54T 0.083(5) 0.083(5) 0.082(5) -0.007(4) 0.004(4) -0.014(4)
C55T 0.084(5) 0.082(5) 0.086(5) -0.003(4) 0.003(4) -0.018(4)
C56T 0.083(4) 0.080(4) 0.083(4) -0.004(4) 0.005(4) -0.015(4)
C57T 0.083(4) 0.077(4) 0.077(4) -0.009(4) 0.001(4) -0.011(4)
C58T 0.077(4) 0.075(4) 0.075(4) -0.009(4) 0.002(4) -0.014(4)
C59T 0.088(8) 0.100(9) 0.095(9) -0.006(7) 0.000(7) -0.013(7)
C60T 0.091(8) 0.087(8) 0.085(8) -0.013(6) -0.001(7) -0.016(7)
N1T 0.070(4) 0.061(4) 0.068(4) -0.009(4) -0.001(4) -0.014(4)
N2T 0.064(4) 0.063(4) 0.068(4) -0.004(4) -0.002(4) -0.009(4)
N3T 0.067(4) 0.059(4) 0.068(4) -0.008(4) -0.009(4) -0.012(4)
N4T 0.070(4) 0.057(4) 0.062(4) -0.008(4) -0.002(4) -0.006(4)
N5T 0.082(5) 0.082(5) 0.087(5) -0.001(4) 0.005(4) -0.016(4)
S1T 0.091(4) 0.089(4) 0.081(4) -0.007(3) 0.011(3) -0.008(3)
Zn1T 0.082(4) 0.061(3) 0.069(3) -0.012(2) 0.000(3) -0.015(3)
O1T 0.085(5) 0.074(4) 0.081(4) -0.008(4) -0.005(4) -0.007(4)
C61T 0.089(5) 0.083(4) 0.085(4) -0.007(4) -0.007(4) -0.013(4)
C62T 0.092(5) 0.088(4) 0.093(4) -0.010(4) -0.002(4) -0.015(4)
C63T 0.091(5) 0.085(5) 0.094(5) -0.011(4) -0.001(5) -0.015(5)
C64T 0.089(5) 0.079(4) 0.089(4) -0.014(4) 0.000(4) -0.015(4)

loop_
_atom_type_symbol
_atom_type_description
_atom_type_scat_dispersion_real
_atom_type_scat_dispersion_imag
_atom_type_scat_source
C C 0.0181 0.0091 'International Tables Vol C Tables 4.2.6.8 and 6.1.1.4'
H H 0.0000 0.0000 'International Tables Vol C Tables 4.2.6.8 and 6.1.1.4'
O O 0.0492 0.0322 'International Tables Vol C Tables 4.2.6.8 and 6.1.1.4'
N N 0.0311 0.0180 'International Tables Vol C Tables 4.2.6.8 and 6.1.1.4'
Zn Zn -1.5491 0.6778 'International Tables Vol C Tables 4.2.6.8 and 6.1.1.4'
S S 0.3331 0.5567 'International Tables Vol C Tables 4.2.6.8 and 6.1.1.4'

loop_
_geom_angle_atom_site_label_1
_geom_angle_atom_site_label_2
_geom_angle_atom_site_label_3
_geom_angle
N1 C1 C20 133.3(8)
N1 C1 C2 113.8(8)
C20 C1 C2 112.8(8)
C3 C2 C1 105.8(8)
C3 C2 C49 151.2(8)
C1 C2 C49 103.1(7)
C2 C3 C4 105.3(9)
C2 C3 H141 127.4
C4 C3 H141 127.4
C5 C4 N1 124.9(9)
C5 C4 C3 125.3(9)
N1 C4 C3 109.7(8)
C4 C5 C6 119.5(9)
C4 C5 C21 121.7(9)
C6 C5 C21 118.8(9)
N2 C6 C5 128.8(9)
N2 C6 C7 109.2(8)
C5 C6 C7 121.9(9)
C8 C7 C6 106.6(8)
C8 C7 H2 126.7
C6 C7 H2 126.7
C7 C8 C9 106.9(8)
C7 C8 H3 126.5
C9 C8 H3 126.5
C10 C9 N2 125.9(8)
C10 C9 C8 125.5(8)
N2 C9 C8 108.6(7)
C9 C10 C11 128.4(7)
C9 C10 H139 115.8
C11 C10 H139 115.8
N3 C11 C12 111.3(8)
N3 C11 C10 123.0(8)
C12 C11 C10 125.7(8)
C13 C12 C11 106.9(8)
C13 C12 H5 126.6
C11 C12 H5 126.6
C12 C13 C14 108.0(8)
C12 C13 H6 126.0
C14 C13 H6 126.0
N3 C14 C15 124.8(8)
N3 C14 C13 108.4(8)
C15 C14 C13 126.5(8)
C16 C15 C14 125.7(9)
C16 C15 C35 119.3(9)
C14 C15 C35 114.9(9)
N4 C16 C15 125.0(9)
N4 C16 C17 108.2(8)
C15 C16 C17 126.7(9)
C18 C17 C16 109.5(9)
C18 C17 H142 125.3
C16 C17 H142 125.3
C17 C18 C19 107.3(9)
C17 C18 H8 126.4
C19 C18 H8 126.4
N4 C19 C20 121.2(8)
N4 C19 C18 109.2(8)
C20 C19 C18 129.5(9)
C1 C20 C19 124.4(7)
C1 C20 C50 104.3(9)
C19 C20 C50 131.2(9)
C26 C21 C22 117.5(10)
C26 C21 C5 120.6(10)
C22 C21 C5 121.8(11)
C23 C22 C21 121.4(14)
C23 C22 H9 119.3
C21 C22 H9 119.3
C24 C23 C22 119.1(11)
C24 C23 C27 118.2(10)
C22 C23 C27 122.7(10)
C23 C24 C25 121.1(11)
C23 C24 H10 119.4
C25 C24 H10 119.4
C26 C25 C24 116.6(10)
C26 C25 C31 122.5(9)
C24 C25 C31 120.5(9)
C21 C26 C25 124.1(10)
C21 C26 H11 118.0
C25 C26 H11 118.0
C29 C27 C28 110.1(8)
C29 C27 C23 109.5(9)
C28 C27 C23 111.4(9)
C29 C27 C30 108.9(8)
C28 C27 C30 106.1(9)
C23 C27 C30 110.7(9)
C33 C31 C25 113.3(9)
C33 C31 C32 114.3(10)
C25 C31 C32 109.0(9)
C33 C31 C34 106.7(9)
C25 C31 C34 113.8(8)
C32 C31 C34 98.8(8)
C36 C35 C40 118.9(10)
C36 C35 C15 122.7(9)
C40 C35 C15 118.2(9)
C37 C36 C35 121.9(10)
C37 C36 H12 119.1
C35 C36 H12 119.1
C38 C37 C36 117.3(10)
C38 C37 C41 122.5(9)
C36 C37 C41 120.2(9)
C37 C38 C39 124.1(12)
C37 C38 H13 117.9
C39 C38 H13 117.9
C40 C39 C38 117.1(10)
C40 C39 C45 119.5(10)
C38 C39 C45 123.3(10)
C39 C40 C35 120.1(10)
C39 C40 H14 120.0
C35 C40 H14 120.0
C37 C41 C44 107.9(8)
C37 C41 C43 111.9(8)
C44 C41 C43 109.2(8)
C37 C41 C42 109.3(7)
C44 C41 C42 110.3(8)
C43 C41 C42 108.2(8)
C47 C45 C39 107.1(10)
C47 C45 C46 110.4(9)
C39 C45 C46 108.8(10)
C47 C45 C48 112.6(10)
C39 C45 C48 109.4(9)
C46 C45 C48 108.4(9)
C50 C49 C2 109.9(6)
C50 C49 S1 111.9(5)
C2 C49 S1 138.1(6)
C49 C50 C51 113.8(7)
C49 C50 C20 109.8(8)
C51 C50 C20 136.3(9)
C52 C51 C50 111.6(8)
C52 C51 H15 124.2
C50 C51 H15 124.2
C51 C52 C53 127.8(7)
C51 C52 S1 110.9(5)
C53 C52 S1 121.2(5)
C58 C53 C54 116.4(7)
C58 C53 C52 120.6(7)
C54 C53 C52 122.9(7)
C55 C54 C53 121.0(8)
C55 C54 H16 119.5
C53 C54 H16 119.5
C56 C55 C54 121.7(8)
C56 C55 H17 119.1
C54 C55 H17 119.1
N5 C56 C55 114.1(11)
N5 C56 C57 128.2(11)
C55 C56 C57 117.3(8)
C58 C57 C56 121.1(9)
C58 C57 H18 119.5
C56 C57 H18 119.5
C57 C58 C53 122.1(8)
C57 C58 H19 118.9
C53 C58 H19 118.9
C1 N1 C4 105.5(7)
C1 N1 Zn1 122.1(7)
C4 N1 Zn1 132.4(7)
C6 N2 C9 108.6(8)
C6 N2 Zn1 128.0(7)
C9 N2 Zn1 123.1(6)
C11 N3 C14 105.2(7)
C11 N3 Zn1 126.3(7)
C14 N3 Zn1 127.9(6)
C16 N4 C19 105.9(8)
C16 N4 Zn1 127.1(7)
C19 N4 Zn1 126.9(6)
C56 N5 C59 120.6(10)
C56 N5 C60 119.3(10)
C59 N5 C60 119.7(8)
C49 S1 C52 91.6(3)
N1 Zn1 N3 170.1(5)
N1 Zn1 N2 86.1(4)
N3 Zn1 N2 91.5(3)
N1 Zn1 N4 91.6(3)
N3 Zn1 N4 89.1(4)
N2 Zn1 N4 170.1(5)
N1 Zn1 O1 93.7(5)
N3 Zn1 O1 96.2(4)
N2 Zn1 O1 95.4(4)
N4 Zn1 O1 94.3(4)
C64 O1 C61 103.9(6)
C64 O1 Zn1 122.4(7)
C61 O1 Zn1 119.5(6)
O1 C61 C62 104.6(8)
O1 C61 H123 110.8
C62 C61 H123 110.8
O1 C61 H124 110.8
C62 C61 H124 110.8
H123 C61 H124 108.9
C61 C62 C63 105.0(9)
C61 C62 H125 110.7
C63 C62 H125 110.7
C61 C62 H126 110.7
C63 C62 H126 110.7
H125 C62 H126 108.8
C64 C63 C62 103.3(9)
C64 C63 H127 111.1
C62 C63 H127 111.1
C64 C63 H128 111.1
C62 C63 H128 111.1
H127 C63 H128 109.1
O1 C64 C63 106.4(8)
O1 C64 H129 110.4
C63 C64 H129 110.4
O1 C64 H130 110.4
C63 C64 H130 110.4
H129 C64 H130 108.6
N1T C1T C20T 132.6(16)
N1T C1T C2T 114.8(15)
C20T C1T C2T 112.6(15)
C3T C2T C1T 104.5(16)
C3T C2T C49T 153.4(18)
C1T C2T C49T 102.1(13)
C2T C3T C4T 105.7(17)
C2T C3T H143 127.2
C4T C3T H143 127.2
N1T C4T C5T 123.6(18)
N1T C4T C3T 109.7(16)
C5T C4T C3T 125.7(19)
C4T C5T C6T 119.7(18)
C4T C5T C21T 117.7(18)
C6T C5T C21T 122.4(19)
N2T C6T C5T 128.5(18)
N2T C6T C7T 108.3(15)
C5T C6T C7T 123.2(17)
C8T C7T C6T 107.1(16)
C8T C7T H21 126.5
C6T C7T H21 126.5
C7T C8T C9T 107.0(16)
C7T C8T H22 126.5
C9T C8T H22 126.5
C10T C9T N2T 127.3(17)
C10T C9T C8T 124.4(17)
N2T C9T C8T 107.9(15)
C9T C10T C11T 127.0(16)
C9T C10T H140 116.5
C11T C10T H140 116.5
N3T C11T C10T 122.7(16)
N3T C11T C12T 112.2(15)
C10T C11T C12T 125.0(16)
C13T C12T C11T 106.9(16)
C13T C12T H24 126.6
C11T C12T H24 126.6
C12T C13T C14T 106.4(17)
C12T C13T H25 126.8
C14T C13T H25 126.8
N3T C14T C15T 123.0(18)
N3T C14T C13T 110.9(15)
C15T C14T C13T 126.1(17)
C16T C15T C14T 126.8(19)
C16T C15T C35T 117.7(19)
C14T C15T C35T 115.5(19)
N4T C16T C15T 125.5(19)
N4T C16T C17T 108.5(16)
C15T C16T C17T 125.7(18)
C18T C17T C16T 108.9(18)
C18T C17T H144 125.6
C16T C17T H144 125.6
C17T C18T C19T 107.2(18)
C17T C18T H27 126.4
C19T C18T H27 126.4
N4T C19T C20T 120.8(16)
N4T C19T C18T 109.5(16)
C20T C19T C18T 128.2(19)
C1T C20T C19T 125.0(14)
C1T C20T C50T 105.2(17)
C19T C20T C50T 129.6(18)
C26T C21T C22T 116(2)
C26T C21T C5T 120(2)
C22T C21T C5T 124(2)
C23T C22T C21T 125(2)
C23T C22T H28 117.6
C21T C22T H28 117.6
C24T C23T C22T 116(2)
C24T C23T C27T 122(2)
C22T C23T C27T 120(2)
C23T C24T C25T 121(2)
C23T C24T H29 119.4
C25T C24T H29 119.4
C26T C25T C24T 118(2)
C26T C25T C31T 118.1(18)
C24T C25T C31T 124(2)
C21T C26T C25T 123(2)
C21T C26T H30 118.6
C25T C26T H30 118.6
C29T C27T C28T 101.9(18)
C29T C27T C23T 112(2)
C28T C27T C23T 115(2)
C29T C27T C30T 109.1(19)
C28T C27T C30T 109(2)
C23T C27T C30T 109(2)
C27T C28T H81 109.5
C27T C28T H82 109.5
H81 C28T H82 109.5
C27T C28T H83 109.5
H81 C28T H83 109.5
H82 C28T H83 109.5
C27T C29T H84 109.5
C27T C29T H85 109.5
H84 C29T H85 109.5
C27T C29T H86 109.5
H84 C29T H86 109.5
H85 C29T H86 109.5
C27T C30T H87 109.5
C27T C30T H88 109.5
H87 C30T H88 109.5
C27T C30T H89 109.5
H87 C30T H89 109.5
H88 C30T H89 109.5
C33T C31T C32T 115(2)
C33T C31T C25T 111(2)
C32T C31T C25T 112.2(18)
C33T C31T C34T 107(2)
C32T C31T C34T 101.6(18)
C25T C31T C34T 108.8(19)
C31T C32T H90 109.5
C31T C32T H91 109.5
H90 C32T H91 109.5
C31T C32T H92 109.5
H90 C32T H92 109.5
H91 C32T H92 109.5
C31T C33T H93 109.5
C31T C33T H94 109.5
H93 C33T H94 109.5
C31T C33T H95 109.5
H93 C33T H95 109.5
H94 C33T H95 109.5
C31T C34T H96 109.5
C31T C34T H97 109.5
H96 C34T H97 109.5
C31T C34T H98 109.5
H96 C34T H98 109.5
H97 C34T H98 109.5
C36T C35T C40T 122(2)
C36T C35T C15T 122(2)
C40T C35T C15T 116(2)
C35T C36T C37T 120(2)
C35T C36T H31 119.9
C37T C36T H31 119.9
C38T C37T C36T 117(2)
C38T C37T C41T 128.0(19)
C36T C37T C41T 113.3(17)
C37T C38T C39T 124(2)
C37T C38T H32 117.9
C39T C38T H32 117.9
C40T C39T C38T 117(2)
C40T C39T C45T 119(2)
C38T C39T C45T 123(2)
C39T C40T C35T 118(2)
C39T C40T H33 121.0
C35T C40T H33 121.0
C37T C41T C43T 111.8(17)
C37T C41T C44T 106.0(17)
C43T C41T C44T 106.3(16)
C37T C41T C42T 109.4(15)
C43T C41T C42T 114.0(16)
C44T C41T C42T 108.9(16)
C41T C42T H99 109.5
C41T C42T H100 109.5
H99 C42T H100 109.5
C41T C42T H101 109.5
H99 C42T H101 109.5
H100 C42T H101 109.5
C41T C43T H102 109.5
C41T C43T H103 109.5
H102 C43T H103 109.5
C41T C43T H104 109.5
H102 C43T H104 109.5
H103 C43T H104 109.5
C41T C44T H105 109.5
C41T C44T H106 109.5
H105 C44T H106 109.5
C41T C44T H107 109.5
H105 C44T H107 109.5
H106 C44T H107 109.5
C47T C45T C46T 114.0(19)
C47T C45T C39T 107.6(19)
C46T C45T C39T 107(2)
C47T C45T C48T 112.2(19)
C46T C45T C48T 108.0(18)
C39T C45T C48T 107.3(17)
C45T C46T H108 109.5
C45T C46T H109 109.5
H108 C46T H109 109.5
C45T C46T H110 109.5
H108 C46T H110 109.5
H109 C46T H110 109.5
C45T C47T H111 109.5
C45T C47T H112 109.5
H111 C47T H112 109.5
C45T C47T H113 109.5
H111 C47T H113 109.5
H112 C47T H113 109.5
C45T C48T H114 109.5
C45T C48T H115 109.5
H114 C48T H115 109.5
C45T C48T H116 109.5
H114 C48T H116 109.5
H115 C48T H116 109.5
C50T C49T C2T 110.7(12)
C50T C49T S1T 113.9(10)
C2T C49T S1T 135.3(12)
C49T C50T C51T 110.7(14)
C49T C50T C20T 109.2(14)
C51T C50T C20T 140.0(16)
C52T C51T C50T 114.8(17)
C52T C51T H34 122.6
C50T C51T H34 122.6
C51T C52T C53T 129.0(14)
C51T C52T S1T 110.7(11)
C53T C52T S1T 120.3(12)
C58T C53T C54T 119.2(15)
C58T C53T C52T 120.3(14)
C54T C53T C52T 119.8(15)
C55T C54T C53T 121.3(17)
C55T C54T H35 119.3
C53T C54T H35 119.3
C54T C55T C56T 120.1(17)
C54T C55T H36 120.0
C56T C55T H36 120.0
N5T C56T C55T 100.6(19)
N5T C56T C57T 140(2)
C55T C56T C57T 118.5(16)
C56T C57T C58T 121.2(17)
C56T C57T H37 119.4
C58T C57T H37 119.4
C53T C58T C57T 118.4(17)
C53T C58T H38 120.8
C57T C58T H38 120.8
N5T C59T H117 109.5
N5T C59T H118 109.5
H117 C59T H118 109.5
N5T C59T H119 109.5
H117 C59T H119 109.5
H118 C59T H119 109.5
N5T C60T H120 109.5
N5T C60T H121 109.5
H120 C60T H121 109.5
N5T C60T H122 109.5
H120 C60T H122 109.5
H121 C60T H122 109.5
C1T N1T C4T 104.6(15)
C1T N1T Zn1T 122.5(14)
C4T N1T Zn1T 132.8(15)
C6T N2T C9T 109.7(15)
C6T N2T Zn1T 127.0(14)
C9T N2T Zn1T 121.4(14)
C11T N3T C14T 103.6(14)
C11T N3T Zn1T 126.9(13)
C14T N3T Zn1T 128.7(14)
C16T N4T C19T 105.6(14)
C16T N4T Zn1T 126.6(15)
C19T N4T Zn1T 127.2(14)
C56T N5T C59T 116(2)
C56T N5T C60T 121(2)
C59T N5T C60T 122.2(17)
C49T S1T C52T 89.7(7)
N1T Zn1T N3T 169.2(14)
N1T Zn1T N2T 86.9(10)
N3T Zn1T N2T 91.5(7)
N1T Zn1T N4T 91.5(7)
N3T Zn1T N4T 88.6(10)
N2T Zn1T N4T 172.0(14)
N1T Zn1T O1T 97.0(12)
N3T Zn1T O1T 93.8(10)
N2T Zn1T O1T 96.0(10)
N4T Zn1T O1T 92.0(12)
C64T O1T C61T 104.1(13)
C64T O1T Zn1T 120.3(16)
C61T O1T Zn1T 121.2(17)
O1T C61T C62T 104.1(17)
O1T C61T H131 110.9
C62T C61T H131 110.9
O1T C61T H132 110.9
C62T C61T H132 110.9
H131 C61T H132 109.0
C61T C62T C63T 105.3(18)
C61T C62T H133 110.7
C63T C62T H133 110.7
C61T C62T H134 110.7
C63T C62T H134 110.7
H133 C62T H134 108.8
C64T C63T C62T 103.5(18)
C64T C63T H135 111.1
C62T C63T H135 111.1
C64T C63T H136 111.1
C62T C63T H136 111.1
H135 C63T H136 109.0
O1T C64T C63T 106.5(17)
O1T C64T H137 110.4
C63T C64T H137 110.4
O1T C64T H138 110.4
C63T C64T H138 110.4
H137 C64T H138 108.6

loop_
_geom_bond_atom_site_label_1
_geom_bond_atom_site_label_2
_geom_bond_distance
C1 N1 1.337(11)
C1 C20 1.386(12)
C1 C2 1.476(11)
C2 C3 1.377(12)
C2 C49 1.490(12)
C3 C4 1.524(12)
C3 H141 0.9500
C4 C5 1.391(12)
C4 N1 1.402(11)
C5 C6 1.436(12)
C5 C21 1.476(12)
C6 N2 1.335(11)
C6 C7 1.476(11)
C7 C8 1.365(11)
C7 H2 0.9500
C8 C9 1.453(11)
C8 H3 0.9500
C9 C10 1.349(12)
C9 N2 1.387(10)
C10 C11 1.433(12)
C10 H139 0.9500
C11 N3 1.361(10)
C11 C12 1.427(11)
C12 C13 1.332(11)
C12 H5 0.9500
C13 C14 1.447(11)
C13 H6 0.9500
C14 N3 1.399(11)
C14 C15 1.422(12)
C15 C16 1.387(12)
C15 C35 1.496(12)
C16 N4 1.373(11)
C16 C17 1.429(12)
C17 C18 1.297(11)
C17 H142 0.9500
C18 C19 1.430(11)
C18 H8 0.9500
C19 N4 1.382(11)
C19 C20 1.408(13)
C20 C50 1.517(10)
C21 C26 1.361(12)
C21 C22 1.415(14)
C22 C23 1.390(14)
C22 H9 0.9500
C23 C24 1.380(13)
C23 C27 1.561(13)
C24 C25 1.432(12)
C24 H10 0.9500
C25 C26 1.391(12)
C25 C31 1.525(13)
C26 H11 0.9500
C27 C29 1.504(12)
C27 C28 1.542(12)
C27 C30 1.576(14)
C28 H39 0.9800
C28 H40 0.9800
C28 H41 0.9800
C29 H42 0.9800
C29 H43 0.9800
C29 H44 0.9800
C30 H45 0.9800
C30 H46 0.9800
C30 H47 0.9800
C31 C33 1.418(12)
C31 C32 1.532(14)
C31 C34 1.560(13)
C32 H48 0.9800
C32 H49 0.9800
C32 H50 0.9800
C33 H51 0.9800
C33 H52 0.9800
C33 H53 0.9800
C34 H54 0.9800
C34 H55 0.9800
C34 H56 0.9800
C35 C36 1.404(12)
C35 C40 1.412(12)
C36 C37 1.402(12)
C36 H12 0.9500
C37 C38 1.358(13)
C37 C41 1.519(11)
C38 C39 1.418(13)
C38 H13 0.9500
C39 C40 1.411(14)
C39 C45 1.533(13)
C40 H14 0.9500
C41 C44 1.536(11)
C41 C43 1.541(11)
C41 C42 1.575(11)
C42 H57 0.9800
C42 H58 0.9800
C42 H59 0.9800
C43 H60 0.9800
C43 H61 0.9800
C43 H62 0.9800
C44 H63 0.9800
C44 H64 0.9800
C44 H65 0.9800
C45 C47 1.509(14)
C45 C46 1.534(14)
C45 C48 1.560(13)
C46 H66 0.9800
C46 H67 0.9800
C46 H68 0.9800
C47 H69 0.9800
C47 H70 0.9800
C47 H71 0.9800
C48 H72 0.9800
C48 H73 0.9800
C48 H74 0.9800
C49 C50 1.362(9)
C49 S1 1.694(7)
C50 C51 1.402(9)
C51 C52 1.379(10)
C51 H15 0.9500
C52 C53 1.467(9)
C52 S1 1.741(7)
C53 C58 1.403(9)
C53 C54 1.412(10)
C54 C55 1.398(11)
C54 H16 0.9500
C55 C56 1.387(15)
C55 H17 0.9500
C56 N5 1.382(8)
C56 C57 1.410(14)
C57 C58 1.381(10)
C57 H18 0.9500
C58 H19 0.9500
C59 N5 1.435(12)
C59 H75 0.9800
C59 H76 0.9800
C59 H77 0.9800
C60 N5 1.486(12)
C60 H78 0.9800
C60 H79 0.9800
C60 H80 0.9800
N1 Zn1 1.971(8)
N2 Zn1 2.064(9)
N3 Zn1 2.010(8)
N4 Zn1 2.093(9)
Zn1 O1 2.239(6)
O1 C64 1.440(11)
O1 C61 1.454(11)
C61 C62 1.497(12)
C61 H123 0.9900
C61 H124 0.9900
C62 C63 1.549(9)
C62 H125 0.9900
C62 H126 0.9900
C63 C64 1.484(13)
C63 H127 0.9900
C63 H128 0.9900
C64 H129 0.9900
C64 H130 0.9900
C1T N1T 1.338(19)
C1T C20T 1.38(2)
C1T C2T 1.483(19)
C2T C3T 1.37(2)
C2T C49T 1.500(18)
C3T C4T 1.53(2)
C3T H143 0.9500
C4T N1T 1.40(2)
C4T C5T 1.40(2)
C5T C6T 1.442(19)
C5T C21T 1.48(2)
C6T N2T 1.342(19)
C6T C7T 1.47(2)
C7T C8T 1.37(2)
C7T H21 0.9500
C8T C9T 1.457(19)
C8T H22 0.9500
C9T C10T 1.37(2)
C9T N2T 1.385(18)
C10T C11T 1.425(19)
C10T H140 0.9500
C11T N3T 1.360(18)
C11T C12T 1.439(19)
C12T C13T 1.34(2)
C12T H24 0.9500
C13T C14T 1.45(2)
C13T H25 0.9500
C14T N3T 1.399(19)
C14T C15T 1.417(19)
C15T C16T 1.37(2)
C15T C35T 1.49(2)
C16T N4T 1.37(2)
C16T C17T 1.43(2)
C17T C18T 1.30(2)
C17T H144 0.9500
C18T C19T 1.425(19)
C18T H27 0.9500
C19T N4T 1.376(19)
C19T C20T 1.40(2)
C20T C50T 1.511(15)
C21T C26T 1.37(2)
C21T C22T 1.41(2)
C22T C23T 1.40(2)
C22T H28 0.9500
C23T C24T 1.39(2)
C23T C27T 1.56(2)
C24T C25T 1.43(2)
C24T H29 0.9500
C25T C26T 1.40(2)
C25T C31T 1.53(2)
C26T H30 0.9500
C27T C29T 1.51(2)
C27T C28T 1.53(2)
C27T C30T 1.58(2)
C28T H81 0.9800
C28T H82 0.9800
C28T H83 0.9800
C29T H84 0.9800
C29T H85 0.9800
C29T H86 0.9800
C30T H87 0.9800
C30T H88 0.9800
C30T H89 0.9800
C31T C33T 1.42(2)
C31T C32T 1.52(2)
C31T C34T 1.57(2)
C32T H90 0.9800
C32T H91 0.9800
C32T H92 0.9800
C33T H93 0.9800
C33T H94 0.9800
C33T H95 0.9800
C34T H96 0.9800
C34T H97 0.9800
C34T H98 0.9800
C35T C36T 1.38(2)
C35T C40T 1.42(2)
C36T C37T 1.40(2)
C36T H31 0.9500
C37T C38T 1.36(2)
C37T C41T 1.52(2)
C38T C39T 1.42(2)
C38T H32 0.9500
C39T C40T 1.41(2)
C39T C45T 1.54(2)
C40T H33 0.9500
C41T C43T 1.554(18)
C41T C44T 1.563(19)
C41T C42T 1.575(18)
C42T H99 0.9800
C42T H100 0.9800
C42T H101 0.9800
C43T H102 0.9800
C43T H103 0.9800
C43T H104 0.9800
C44T H105 0.9800
C44T H106 0.9800
C44T H107 0.9800
C45T C47T 1.51(2)
C45T C46T 1.53(2)
C45T C48T 1.56(2)
C46T H108 0.9800
C46T H109 0.9800
C46T H110 0.9800
C47T H111 0.9800
C47T H112 0.9800
C47T H113 0.9800
C48T H114 0.9800
C48T H115 0.9800
C48T H116 0.9800
C49T C50T 1.354(15)
C49T S1T 1.704(13)
C50T C51T 1.387(15)
C51T C52T 1.343(17)
C51T H34 0.9500
C52T C53T 1.486(15)
C52T S1T 1.746(13)
C53T C58T 1.391(16)
C53T C54T 1.410(17)
C54T C55T 1.372(18)
C54T H35 0.9500
C55T C56T 1.39(2)
C55T H36 0.9500
C56T N5T 1.384(14)
C56T C57T 1.40(2)
C57T C58T 1.417(18)
C57T H37 0.9500
C58T H38 0.9500
C59T N5T 1.46(2)
C59T H117 0.9800
C59T H118 0.9800
C59T H119 0.9800
C60T N5T 1.48(2)
C60T H120 0.9800
C60T H121 0.9800
C60T H122 0.9800
N1T Zn1T 1.966(17)
N2T Zn1T 2.047(17)
N3T Zn1T 2.023(17)
N4T Zn1T 2.093(17)
Zn1T O1T 2.255(13)
O1T C64T 1.45(2)
O1T C61T 1.45(2)
C61T C62T 1.48(2)
C61T H131 0.9900
C61T H132 0.9900
C62T C63T 1.542(15)
C62T H133 0.9900
C62T H134 0.9900
C63T C64T 1.50(2)
C63T H135 0.9900
C63T H136 0.9900
C64T H137 0.9900
C64T H138 0.9900

loop_
_geom_torsion_atom_site_label_1
_geom_torsion_atom_site_label_2
_geom_torsion_atom_site_label_3
_geom_torsion_atom_site_label_4
_geom_torsion
N1 C1 C2 C3 0.1(14)
C20 C1 C2 C3 -177.9(15)
N1 C1 C2 C49 179.6(10)
C20 C1 C2 C49 1.6(17)
C1 C2 C3 C4 0.1(11)
C49 C2 C3 C4 -178.9(18)
C2 C3 C4 C5 176.5(14)
C2 C3 C4 N1 -0.3(14)
N1 C4 C5 C6 -2(2)
C3 C4 C5 C6 -178.3(13)
N1 C4 C5 C21 176.5(13)
C3 C4 C5 C21 0(2)
C4 C5 C6 N2 1(2)
C21 C5 C6 N2 -177.2(12)
C4 C5 C6 C7 -174.6(13)
C21 C5 C6 C7 6.9(18)
N2 C6 C7 C8 0.5(12)
C5 C6 C7 C8 177.1(11)
C6 C7 C8 C9 0.4(10)
C7 C8 C9 C10 178.4(8)
C7 C8 C9 N2 -1.2(9)
N2 C9 C10 C11 0.8(15)
C8 C9 C10 C11 -178.7(8)
C9 C10 C11 N3 0.8(14)
C9 C10 C11 C12 -179.0(9)
N3 C11 C12 C13 1.8(10)
C10 C11 C12 C13 -178.3(8)
C11 C12 C13 C14 0.7(10)
C12 C13 C14 N3 -2.9(11)
C12 C13 C14 C15 -177.8(10)
N3 C14 C15 C16 -1.9(18)
C13 C14 C15 C16 172.2(12)
N3 C14 C15 C35 175.2(9)
C13 C14 C15 C35 -10.7(15)
C14 C15 C16 N4 -3(2)
C35 C15 C16 N4 179.8(12)
C14 C15 C16 C17 177.8(12)
C35 C15 C16 C17 1(2)
N4 C16 C17 C18 0.9(15)
C15 C16 C17 C18 -180.0(14)
C16 C17 C18 C19 -0.1(14)
C17 C18 C19 N4 -0.7(14)
C17 C18 C19 C20 175.9(19)
N1 C1 C20 C19 -2(4)
C2 C1 C20 C19 175(2)
N1 C1 C20 C50 -179.2(14)
C2 C1 C20 C50 -2(2)
N4 C19 C20 C1 4(3)
C18 C19 C20 C1 -172.0(17)
N4 C19 C20 C50 -180(2)
C18 C19 C20 C50 4(4)
C4 C5 C21 C26 -118.4(16)
C6 C5 C21 C26 60.1(17)
C4 C5 C21 C22 58(3)
C6 C5 C21 C22 -123(3)
C26 C21 C22 C23 -4(5)
C5 C21 C22 C23 179(2)
C21 C22 C23 C24 3(5)
C21 C22 C23 C27 -178(2)
C22 C23 C24 C25 1(3)
C27 C23 C24 C25 -178.3(11)
C23 C24 C25 C26 -3.6(18)
C23 C24 C25 C31 -177.2(13)
C22 C21 C26 C25 1(3)
C5 C21 C26 C25 178.5(11)
C24 C25 C26 C21 2.3(17)
C31 C25 C26 C21 175.8(11)
C24 C23 C27 C29 73.9(15)
C22 C23 C27 C29 -105(3)
C24 C23 C27 C28 -48.1(16)
C22 C23 C27 C28 133(3)
C24 C23 C27 C30 -166.0(12)
C22 C23 C27 C30 15(3)
C26 C25 C31 C33 122.1(13)
C24 C25 C31 C33 -64.7(15)
C26 C25 C31 C32 -109.4(13)
C24 C25 C31 C32 63.8(14)
C26 C25 C31 C34 -0.1(16)
C24 C25 C31 C34 173.1(10)
C16 C15 C35 C36 120.2(16)
C14 C15 C35 C36 -57.1(17)
C16 C15 C35 C40 -55.3(15)
C14 C15 C35 C40 127.4(11)
C40 C35 C36 C37 -3(2)
C15 C35 C36 C37 -178.4(15)
C35 C36 C37 C38 8(3)
C35 C36 C37 C41 -173.6(15)
C36 C37 C38 C39 -5(4)
C41 C37 C38 C39 176(2)
C37 C38 C39 C40 -2(4)
C37 C38 C39 C45 -179(3)
C38 C39 C40 C35 7(3)
C45 C39 C40 C35 -175.7(12)
C36 C35 C40 C39 -4(2)
C15 C35 C40 C39 171.2(13)
C38 C37 C41 C44 -121(2)
C36 C37 C41 C44 60.5(15)
C38 C37 C41 C43 -1(3)
C36 C37 C41 C43 -179.4(14)
C38 C37 C41 C42 119(2)
C36 C37 C41 C42 -59.5(16)
C40 C39 C45 C47 59.5(17)
C38 C39 C45 C47 -123(2)
C40 C39 C45 C46 -59.9(17)
C38 C39 C45 C46 117(2)
C40 C39 C45 C48 -178.2(14)
C38 C39 C45 C48 -1(3)
C3 C2 C49 C50 178.3(17)
C1 C2 C49 C50 -0.7(10)
C3 C2 C49 S1 -3(3)
C1 C2 C49 S1 177.7(8)
C2 C49 C50 C51 177.2(8)
S1 C49 C50 C51 -1.7(10)
C2 C49 C50 C20 -0.3(15)
S1 C49 C50 C20 -179.1(13)
C1 C20 C50 C49 1(2)
C19 C20 C50 C49 -175(2)
C1 C20 C50 C51 -175.4(12)
C19 C20 C50 C51 8(4)
C49 C50 C51 C52 3.0(12)
C20 C50 C51 C52 179.5(18)
C50 C51 C52 C53 179.4(8)
C50 C51 C52 S1 -2.8(11)
C51 C52 C53 C58 4.1(14)
S1 C52 C53 C58 -173.4(6)
C51 C52 C53 C54 -173.0(9)
S1 C52 C53 C54 9.5(11)
C58 C53 C54 C55 5.1(12)
C52 C53 C54 C55 -177.7(8)
C53 C54 C55 C56 -4.3(16)
C54 C55 C56 N5 176.5(10)
C54 C55 C56 C57 3(2)
N5 C56 C57 C58 -175.6(14)
C55 C56 C57 C58 -3(2)
C56 C57 C58 C53 4.8(17)
C54 C53 C58 C57 -5.4(13)
C52 C53 C58 C57 177.4(9)
C20 C1 N1 C4 177(2)
C2 C1 N1 C4 -0.3(15)
C20 C1 N1 Zn1 -4(3)
C2 C1 N1 Zn1 178.3(9)
C5 C4 N1 C1 -176.4(15)
C3 C4 N1 C1 0.4(15)
C5 C4 N1 Zn1 5(2)
C3 C4 N1 Zn1 -178.0(10)
C5 C6 N2 C9 -177.5(12)
C7 C6 N2 C9 -1.3(12)
C5 C6 N2 Zn1 -3.3(18)
C7 C6 N2 Zn1 173.0(7)
C10 C9 N2 C6 -178.0(9)
C8 C9 N2 C6 1.5(11)
C10 C9 N2 Zn1 7.4(13)
C8 C9 N2 Zn1 -173.1(6)
C12 C11 N3 C14 -3.6(10)
C10 C11 N3 C14 176.6(8)
C12 C11 N3 Zn1 168.9(6)
C10 C11 N3 Zn1 -10.9(12)
C15 C14 N3 C11 178.9(10)
C13 C14 N3 C11 3.9(10)
C15 C14 N3 Zn1 6.6(14)
C13 C14 N3 Zn1 -168.4(6)
C15 C16 N4 C19 179.6(13)
C17 C16 N4 C19 -1.3(14)
C15 C16 N4 Zn1 3(2)
C17 C16 N4 Zn1 -177.6(9)
C20 C19 N4 C16 -175.6(17)
C18 C19 N4 C16 1.3(14)
C20 C19 N4 Zn1 1(2)
C18 C19 N4 Zn1 177.6(9)
C55 C56 N5 C59 3(2)
C57 C56 N5 C59 175.3(14)
C55 C56 N5 C60 175.7(12)
C57 C56 N5 C60 -12(2)
C50 C49 S1 C52 0.0(6)
C2 C49 S1 C52 -178.4(9)
C51 C52 S1 C49 1.6(7)
C53 C52 S1 C49 179.6(6)
C1 N1 Zn1 N3 100(3)
C4 N1 Zn1 N3 -82(3)
C1 N1 Zn1 N2 176.7(11)
C4 N1 Zn1 N2 -5.2(14)
C1 N1 Zn1 N4 6.3(11)
C4 N1 Zn1 N4 -175.6(14)
C1 N1 Zn1 O1 -88.1(11)
C4 N1 Zn1 O1 90.0(14)
C11 N3 Zn1 N1 90(3)
C14 N3 Zn1 N1 -99(3)
C11 N3 Zn1 N2 14.0(8)
C14 N3 Zn1 N2 -175.2(8)
C11 N3 Zn1 N4 -175.8(8)
C14 N3 Zn1 N4 -5.0(8)
C11 N3 Zn1 O1 -81.6(8)
C14 N3 Zn1 O1 89.2(8)
C6 N2 Zn1 N1 4.1(10)
C9 N2 Zn1 N1 177.6(8)
C6 N2 Zn1 N3 174.5(10)
C9 N2 Zn1 N3 -12.0(8)
C6 N2 Zn1 N4 81(3)
C9 N2 Zn1 N4 -105(3)
C6 N2 Zn1 O1 -89.2(10)
C9 N2 Zn1 O1 84.3(8)
C16 N4 Zn1 N1 170.5(12)
C19 N4 Zn1 N1 -5.0(10)
C16 N4 Zn1 N3 0.4(11)
C19 N4 Zn1 N3 -175.1(10)
C16 N4 Zn1 N2 94(3)
C19 N4 Zn1 N2 -81(3)
C16 N4 Zn1 O1 -95.7(11)
C19 N4 Zn1 O1 88.8(10)
N1 Zn1 O1 C64 173.8(7)
N3 Zn1 O1 C64 -7.6(8)
N2 Zn1 O1 C64 -99.8(7)
N4 Zn1 O1 C64 81.9(7)
N1 Zn1 O1 C61 -52.7(7)
N3 Zn1 O1 C61 125.9(7)
N2 Zn1 O1 C61 33.7(7)
N4 Zn1 O1 C61 -144.6(7)
C64 O1 C61 C62 39.3(9)
Zn1 O1 C61 C62 -101.6(8)
O1 C61 C62 C63 -23.3(10)
C61 C62 C63 C64 -0.6(11)
C61 O1 C64 C63 -40.4(9)
Zn1 O1 C64 C63 99.0(9)
C62 C63 C64 O1 24.8(10)
N1T C1T C2T C3T -7(4)
C20T C1T C2T C3T 175(4)
N1T C1T C2T C49T 175(3)
C20T C1T C2T C49T -3(5)
C1T C2T C3T C4T 8(4)
C49T C2T C3T C4T -174(7)
C2T C3T C4T N1T -9(4)
C2T C3T C4T C5T -178(4)
N1T C4T C5T C6T 6(6)
C3T C4T C5T C6T 174(3)
N1T C4T C5T C21T -180(3)
C3T C4T C5T C21T -12(5)
C4T C5T C6T N2T -13(5)
C21T C5T C6T N2T 173(3)
C4T C5T C6T C7T 170(3)
C21T C5T C6T C7T -4(4)
N2T C6T C7T C8T 0(3)
C5T C6T C7T C8T 178(3)
C6T C7T C8T C9T 1(3)
C7T C8T C9T C10T -176(3)
C7T C8T C9T N2T -3(3)
N2T C9T C10T C11T 8(5)
C8T C9T C10T C11T 180(3)
C9T C10T C11T N3T -2(4)
C9T C10T C11T C12T 180(3)
N3T C11T C12T C13T 2(3)
C10T C11T C12T C13T -179(2)
C11T C12T C13T C14T -1(3)
C12T C13T C14T N3T -1(3)
C12T C13T C14T C15T -179(3)
N3T C14T C15T C16T 3(6)
C13T C14T C15T C16T -178(4)
N3T C14T C15T C35T -175(3)
C13T C14T C15T C35T 4(5)
C14T C15T C16T N4T 5(7)
C35T C15T C16T N4T -177(4)
C14T C15T C16T C17T -168(4)
C35T C15T C16T C17T 10(6)
N4T C16T C17T C18T 4(4)
C15T C16T C17T C18T 178(4)
C16T C17T C18T C19T -1(4)
C17T C18T C19T N4T -2(4)
C17T C18T C19T C20T -168(5)
N1T C1T C20T C19T 8(10)
C2T C1T C20T C19T -175(6)
N1T C1T C20T C50T -177(4)
C2T C1T C20T C50T 1(6)
N4T C19T C20T C1T -5(9)
C18T C19T C20T C1T 160(5)
N4T C19T C20T C50T -180(6)
C18T C19T C20T C50T -15(10)
C4T C5T C21T C26T 133(4)
C6T C5T C21T C26T -52(5)
C4T C5T C21T C22T -50(5)
C6T C5T C21T C22T 125(3)
C26T C21T C22T C23T 6(6)
C5T C21T C22T C23T -171(4)
C21T C22T C23T C24T -11(7)
C21T C22T C23T C27T -176(3)
C22T C23T C24T C25T 7(11)
C27T C23T C24T C25T 171(6)
C23T C24T C25T C26T 2(11)
C23T C24T C25T C31T -178(6)
C22T C21T C26T C25T 4(7)
C5T C21T C26T C25T -179(4)
C24T C25T C26T C21T -8(9)
C31T C25T C26T C21T 172(4)
C24T C23T C27T C29T 142(6)
C22T C23T C27T C29T -54(4)
C24T C23T C27T C28T 27(6)
C22T C23T C27T C28T -169(4)
C24T C23T C27T C30T -97(6)
C22T C23T C27T C30T 67(4)
C26T C25T C31T C33T -55(4)
C24T C25T C31T C33T 125(6)
C26T C25T C31T C32T 174(4)
C24T C25T C31T C32T -6(7)
C26T C25T C31T C34T 63(4)
C24T C25T C31T C34T -117(6)
C16T C15T C35T C36T -116(4)
C14T C15T C35T C36T 62(5)
C16T C15T C35T C40T 69(7)
C14T C15T C35T C40T -113(7)
C40T C35T C36T C37T 1(8)
C15T C35T C36T C37T -174(3)
C35T C36T C37T C38T -12(5)
C35T C36T C37T C41T -178(3)
C36T C37T C38T C39T 15(5)
C41T C37T C38T C39T 179(3)
C37T C38T C39T C40T -6(8)
C37T C38T C39T C45T -179(3)
C38T C39T C40T C35T -6(12)
C45T C39T C40T C35T 167(6)
C36T C35T C40T C39T 8(12)
C15T C35T C40T C39T -177(6)
C38T C37T C41T C43T -113(3)
C36T C37T C41T C43T 52(3)
C38T C37T C41T C44T 132(3)
C36T C37T C41T C44T -64(3)
C38T C37T C41T C42T 15(4)
C36T C37T C41T C42T 179(2)
C40T C39T C45T C47T 46(7)
C38T C39T C45T C47T -142(4)
C40T C39T C45T C46T -77(7)
C38T C39T C45T C46T 95(4)
C40T C39T C45T C48T 167(6)
C38T C39T C45T C48T -21(4)
C3T C2T C49T C50T -173(7)
C1T C2T C49T C50T 5(3)
C3T C2T C49T S1T 3(9)
C1T C2T C49T S1T -179(2)
C2T C49T C50T C51T 173(3)
S1T C49T C50T C51T -4(3)
C2T C49T C50T C20T -5(4)
S1T C49T C50T C20T 179(4)
C1T C20T C50T C49T 2(6)
C19T C20T C50T C49T 178(6)
C1T C20T C50T C51T -173(4)
C19T C20T C50T C51T 2(11)
C49T C50T C51T C52T 5(4)
C20T C50T C51T C52T -179(5)
C50T C51T C52T C53T 174(3)
C50T C51T C52T S1T -4(3)
C51T C52T C53T C58T 24(4)
S1T C52T C53T C58T -158.4(19)
C51T C52T C53T C54T -165(3)
S1T C52T C53T C54T 12(3)
C58T C53T C54T C55T -8(4)
C52T C53T C54T C55T -178(2)
C53T C54T C55T C56T -2(4)
C54T C55T C56T N5T -179(3)
C54T C55T C56T C57T 11(6)
N5T C56T C57T C58T -175(5)
C55T C56T C57T C58T -9(6)
C54T C53T C58T C57T 9(4)
C52T C53T C58T C57T 179(2)
C56T C57T C58T C53T 0(5)
C20T C1T N1T C4T 178(6)
C2T C1T N1T C4T 1(4)
C20T C1T N1T Zn1T -4(7)
C2T C1T N1T Zn1T 179(3)
C5T C4T N1T C1T 174(4)
C3T C4T N1T C1T 5(4)
C5T C4T N1T Zn1T -3(6)
C3T C4T N1T Zn1T -173(3)
C5T C6T N2T C9T -179(3)
C7T C6T N2T C9T -2(3)
C5T C6T N2T Zn1T 16(5)
C7T C6T N2T Zn1T -166.5(19)
C10T C9T N2T C6T 176(3)
C8T C9T N2T C6T 3(3)
C10T C9T N2T Zn1T -19(4)
C8T C9T N2T Zn1T 168.4(18)
C10T C11T N3T C14T 179(3)
C12T C11T N3T C14T -3(3)
C10T C11T N3T Zn1T 8(4)
C12T C11T N3T Zn1T -173.3(19)
C15T C14T N3T C11T -179(3)
C13T C14T N3T C11T 2(3)
C15T C14T N3T Zn1T -9(5)
C13T C14T N3T Zn1T 172(2)
C15T C16T N4T C19T -179(4)
C17T C16T N4T C19T -5(4)
C15T C16T N4T Zn1T -7(6)
C17T C16T N4T Zn1T 167(3)
C20T C19T N4T C16T 172(5)
C18T C19T N4T C16T 4(4)
C20T C19T N4T Zn1T 0(6)
C18T C19T N4T Zn1T -167(3)
C55T C56T N5T C59T -12(4)
C57T C56T N5T C59T 155(6)
C55T C56T N5T C60T 178(3)
C57T C56T N5T C60T -14(8)
C50T C49T S1T C52T 1.9(18)
C2T C49T S1T C52T -174(3)
C51T C52T S1T C49T 1(2)
C53T C52T S1T C49T -176.8(19)
C1T N1T Zn1T N3T -91(6)
C4T N1T Zn1T N3T 86(7)
C1T N1T Zn1T N2T -173(3)
C4T N1T Zn1T N2T 4(3)
C1T N1T Zn1T N4T -1(3)
C4T N1T Zn1T N4T 176(4)
C1T N1T Zn1T O1T 91(3)
C4T N1T Zn1T O1T -92(4)
C11T N3T Zn1T N1T -95(6)
C14T N3T Zn1T N1T 96(6)
C11T N3T Zn1T N2T -14(2)
C14T N3T Zn1T N2T 178(3)
C11T N3T Zn1T N4T 174(3)
C14T N3T Zn1T N4T 6(3)
C11T N3T Zn1T O1T 82(3)
C14T N3T Zn1T O1T -86(3)
C6T N2T Zn1T N1T -10(3)
C9T N2T Zn1T N1T -173(2)
C6T N2T Zn1T N3T -179(2)
C9T N2T Zn1T N3T 18(2)
C6T N2T Zn1T N4T -89(8)
C9T N2T Zn1T N4T 109(8)
C6T N2T Zn1T O1T 87(2)
C9T N2T Zn1T O1T -76(2)
C16T N4T Zn1T N1T -167(4)
C19T N4T Zn1T N1T 3(3)
C16T N4T Zn1T N3T 2(3)
C19T N4T Zn1T N3T 172(3)
C16T N4T Zn1T N2T -89(8)
C19T N4T Zn1T N2T 81(9)
C16T N4T Zn1T O1T 96(3)
C19T N4T Zn1T O1T -95(3)
N1T Zn1T O1T C64T -152.9(17)
N3T Zn1T O1T C64T 27.6(18)
N2T Zn1T O1T C64T 119.5(18)
N4T Zn1T O1T C64T -61.1(18)
N1T Zn1T O1T C61T 73.9(18)
N3T Zn1T O1T C61T -105.6(18)
N2T Zn1T O1T C61T -13.7(18)
N4T Zn1T O1T C61T 165.6(17)
C64T O1T C61T C62T -41(2)
Zn1T O1T C61T C62T 99(2)
O1T C61T C62T C63T 29(3)
C61T C62T C63T C64T -7(3)
C61T O1T C64T C63T 37(2)
Zn1T O1T C64T C63T -103(2)
C62T C63T C64T O1T -18(3)

loop_
_platon_squeeze_void_nr
_platon_squeeze_void_average_x
_platon_squeeze_void_average_y
_platon_squeeze_void_average_z
_platon_squeeze_void_volume
_platon_squeeze_void_count_electrons
_platon_squeeze_void_content
1 0.369 0.790 0.571 87 32 ' '
2 0.631 0.210 0.429 87 32 ' '
